data_1576590
loop_
_publ_author_name
'Barth&#xe9;lemy, Antoine'
'Kub, Nico Gino'
'Regnat, Celine'
'Scherer, Harald'
'Krossing, Ingo'

_publ_section_title
;
 Why is a dicationic digallene so reactive towards activation of strong
 covalent bonds? Scope and mechanistic investigations.
;
_journal_issue 8
_journal_name_full 'Chemical science'
_journal_page_first 4004
_journal_page_last 4020
_journal_paper_doi 10.1039/d5sc09508e
_journal_volume 17
_journal_year 2026
_chemical_formula_moiety '2(C16 Al F36 O4), C64 H107 Ga2 N P4'
_chemical_formula_sum 'C96 H107 Al2 F72 Ga2 N O8 P4'
_chemical_formula_weight 3088.10
_chemical_properties_physical Air-sensitive,Moisture-sensitive,Oxygen-sensitive
_space_group_crystal_system triclinic
_space_group_IT_number 2
_space_group_name_Hall '-P 1'
_space_group_name_H-M_alt 'P -1'
_atom_sites_solution_hydrogens mixed
_atom_sites_solution_primary direct
_audit_creation_method
;FinalCif V152 by Daniel Kratzert, Freiburg 2025, 
https://dkratzert.de/finalcif.html
;
_audit_update_record
;
2025-09-15 deposited with the CCDC.	2026-02-02 downloaded from the CCDC.
;
_cell_angle_alpha 81.311(12)
_cell_angle_beta 72.120(5)
_cell_angle_gamma 86.298(8)
_cell_formula_units_Z 2
_cell_length_a 15.468(5)
_cell_length_b 18.034(4)
_cell_length_c 22.835(5)
_cell_measurement_reflns_used 9972
_cell_measurement_temperature 100(2)
_cell_measurement_theta_max 27.5195
_cell_measurement_theta_min 2.5545
_cell_volume 5991(3)
_computing_cell_refinement 'SAINT V8.41'
_computing_data_collection 'Bruker BIS 8.5.5.6/2024-10-24 and APEX6 2024.9-1'
_computing_data_reduction 'SAINT V8.41'
_computing_molecular_graphics 'Olex2 (Dolomanov et al., 2009)'
_computing_structure_refinement 'SHELXL-2018/3 (Sheldrick, 2018)'
_computing_structure_solution 'SHELXT 2018/2 (Sheldrick, 2018)'
_diffrn_ambient_environment N~2~
_diffrn_ambient_temperature 100(2)
_diffrn_detector CPAD
_diffrn_detector_area_resol_mean 7.41
_diffrn_detector_type 'Bruker PHOTON III'
_diffrn_measured_fraction_theta_full 1.000
_diffrn_measured_fraction_theta_max 0.997
_diffrn_measurement_device 'three-circle diffractometer'
_diffrn_measurement_device_type 'Bruker D8 VENTURE dual wavelength Mo/Cu'
_diffrn_measurement_method '\w and \f scans'
_diffrn_measurement_specimen_support 'MiTeGen micromount'
_diffrn_radiation_monochromator 'mirror optics'
_diffrn_radiation_probe x-ray
_diffrn_radiation_type MoK\a
_diffrn_radiation_wavelength 0.71073
_diffrn_reflns_av_R_equivalents 0.0503
_diffrn_reflns_av_unetI/netI 0.0211
_diffrn_reflns_Laue_measured_fraction_full 1.000
_diffrn_reflns_Laue_measured_fraction_max 0.997
_diffrn_reflns_limit_h_max 20
_diffrn_reflns_limit_h_min -20
_diffrn_reflns_limit_k_max 23
_diffrn_reflns_limit_k_min -23
_diffrn_reflns_limit_l_max 29
_diffrn_reflns_limit_l_min -29
_diffrn_reflns_number 412837
_diffrn_reflns_point_group_measured_fraction_full 1.000
_diffrn_reflns_point_group_measured_fraction_max 0.997
_diffrn_reflns_theta_full 25.242
_diffrn_reflns_theta_max 27.590
_diffrn_reflns_theta_min 1.383
_diffrn_source 'microfocus sealed X-ray tube'
_diffrn_source_current 1.4
_diffrn_source_type 'Incoatec I\ms'
_diffrn_source_voltage 50.0
_exptl_absorpt_coefficient_mu 0.683
_exptl_absorpt_correction_T_max 0.7456
_exptl_absorpt_correction_T_min 0.6343
_exptl_absorpt_correction_type multi-scan
_exptl_absorpt_process_details
;SADABS-2016/2 - Bruker AXS area detector scaling and absorption correction: 
Krause, L., Herbst-Irmer, R., Sheldrick G.M. & Stalke D., J. Appl. Cryst. 48 
(2015) 3-10
;
_exptl_crystal_colour colourless
_exptl_crystal_density_diffrn 1.712
_exptl_crystal_description block
_exptl_crystal_F_000 3100
_exptl_crystal_recrystallization_method
'Crystals were obtained by layering a concentrated solution of the compounds in oDFB with n-pentane'
_exptl_crystal_size_max 0.44
_exptl_crystal_size_mid 0.263
_exptl_crystal_size_min 0.214
_refine_diff_density_max 2.579
_refine_diff_density_min -0.567
_refine_diff_density_rms 0.073
_refine_ls_extinction_method none
_refine_ls_goodness_of_fit_ref 1.060
_refine_ls_hydrogen_treatment mixed
_refine_ls_matrix_type full
_refine_ls_number_parameters 2160
_refine_ls_number_reflns 27702
_refine_ls_number_restraints 24108
_refine_ls_restrained_S_all 0.910
_refine_ls_R_factor_all 0.0526
_refine_ls_R_factor_gt 0.0447
_refine_ls_shift/su_max 0.015
_refine_ls_shift/su_mean 0.000
_refine_ls_structure_factor_coef Fsqd
_refine_ls_weighting_details 'w=1/[\s^2^(Fo^2^)+(0.0588P)^2^+8.3371P] where P=(Fo^2^+2Fc^2^)/3'
_refine_ls_weighting_scheme calc
_refine_ls_wR_factor_gt 0.1171
_refine_ls_wR_factor_ref 0.1255
_reflns_Friedel_coverage 0.000
_reflns_number_gt 24309
_reflns_number_total 27702
_reflns_threshold_expression 'I > 2\s(I)'
_cod_data_source_file d5sc09508e2.cif
_cod_data_source_block P-1_a_CCDC1
_cod_depositor_comments 'Adding full bibliography for 1576586--1576591.cif.'
_cod_original_cell_volume 5992(2)
_cod_database_code 1576590
_shelx_shelxl_version_number 2018/3
_shelx_space_group_comment
;
The symmetry employed for this shelxl refinement is uniquely defined
by the following loop, which should always be used as a source of
symmetry information in preference to the above space-group names.
They are only intended as comments.
;
_olex2_diffrn_ambient_temperature_device 'Oxford Cryostream 800'

loop_
_space_group_symop_operation_xyz
'x, y, z'
'-x, -y, -z'

loop_
_atom_site_label
_atom_site_type_symbol
_atom_site_fract_x
_atom_site_fract_y
_atom_site_fract_z
_atom_site_U_iso_or_equiv
_atom_site_adp_type
_atom_site_occupancy
_atom_site_site_symmetry_order
_atom_site_calc_flag
_atom_site_refinement_flags_posn
_atom_site_refinement_flags_adp
_atom_site_refinement_flags_occupancy
_atom_site_disorder_assembly
_atom_site_disorder_group
Ga1 Ga 0.63548(2) 0.74652(2) 0.72691(2) 0.01931(6) Uani 1 1 d . . . . .
H1 H 0.6643(19) 0.8222(16) 0.7015(13) 0.029 Uiso 1 1 d . U . . .
Ga2 Ga 0.49224(2) 0.73993(2) 0.81469(2) 0.01957(6) Uani 1 1 d . . . . .
P1 P 0.77595(4) 0.68279(3) 0.73812(2) 0.01955(10) Uani 1 1 d D . . . .
P2 P 0.66295(4) 0.68286(3) 0.63550(3) 0.02091(11) Uani 1 1 d D . . . .
P4 P 0.45726(4) 0.84507(3) 0.87912(3) 0.02062(11) Uani 1 1 d D . . . .
P3 P 0.35236(4) 0.78385(3) 0.78813(3) 0.02261(11) Uani 1 1 d D . . . .
Al1 Al 0.76416(4) 0.25986(4) 0.57348(3) 0.02165(13) Uani 1 1 d . . . . .
Al2 Al 0.13192(5) 0.21963(4) 0.84916(4) 0.03017(16) Uani 1 1 d . . . . .
N1 N 0.46897(14) 0.65641(11) 0.87994(9) 0.0278(4) Uani 1 1 d . . . . .
C4 C 0.35184(15) 0.88853(13) 0.86717(11) 0.0248(4) Uani 1 1 d . . . . .
H4A H 0.316890 0.910711 0.904761 0.030 Uiso 1 1 calc R U . . .
H4B H 0.367696 0.929730 0.831980 0.030 Uiso 1 1 calc R U . . .
C3 C 0.29155(14) 0.83287(13) 0.85370(10) 0.0240(4) Uani 1 1 d . . . . .
H3A H 0.238532 0.860344 0.844719 0.029 Uiso 1 1 calc R U . . .
H3B H 0.268534 0.795580 0.891137 0.029 Uiso 1 1 calc R U . . .
C1 C 0.81839(15) 0.63398(14) 0.66930(11) 0.0277(5) Uani 1 1 d . . . . .
H1A H 0.858082 0.668260 0.634995 0.033 Uiso 1 1 calc R U . . .
H1B H 0.856042 0.590157 0.679014 0.033 Uiso 1 1 calc R U . . .
C2 C 0.74377(17) 0.60704(14) 0.64710(12) 0.0307(5) Uani 1 1 d . . . . .
H2A H 0.710615 0.566006 0.678123 0.037 Uiso 1 1 calc R U . . .
H2B H 0.771839 0.586657 0.607499 0.037 Uiso 1 1 calc R U . . .
O1_1 O 0.8177(7) 0.3192(5) 0.5067(5) 0.0267(14) Uani 0.712(3) 1 d D U P A 1
C1_1 C 0.8713(3) 0.3790(3) 0.4806(2) 0.0250(8) Uani 0.712(3) 1 d D U P A 1
C2_1 C 0.8226(3) 0.4529(2) 0.50194(19) 0.0352(7) Uani 0.712(3) 1 d D U P A 1
F1_1 F 0.7357(3) 0.4531(4) 0.5047(2) 0.0491(10) Uani 0.712(3) 1 d D U P A 1
F2_1 F 0.8596(6) 0.5140(4) 0.4647(3) 0.0449(12) Uani 0.712(3) 1 d D U P A 1
F3_1 F 0.82646(18) 0.45999(13) 0.55844(11) 0.0455(6) Uani 0.712(3) 1 d D U P A 1
C3_1 C 0.9625(3) 0.3681(3) 0.4968(2) 0.0332(8) Uani 0.712(3) 1 d D U P A 1
F4_1 F 1.01524(16) 0.31668(14) 0.46577(12) 0.0448(6) Uani 0.712(3) 1 d D U P A 1
F5_1 F 0.94732(19) 0.34495(19) 0.55681(12) 0.0445(7) Uani 0.712(3) 1 d D U P A 1
F6_1 F 1.0105(5) 0.4306(4) 0.4818(3) 0.0515(14) Uani 0.712(3) 1 d D U P A 1
C4_1 C 0.8921(3) 0.3845(2) 0.40874(17) 0.0337(8) Uani 0.712(3) 1 d D U P A 1
F7_1 F 0.9145(2) 0.31773(16) 0.39003(11) 0.0479(7) Uani 0.712(3) 1 d D U P A 1
F8_1 F 0.9606(4) 0.4306(3) 0.3773(3) 0.0462(12) Uani 0.712(3) 1 d D U P A 1
F9_1 F 0.81938(17) 0.40994(15) 0.39179(11) 0.0453(6) Uani 0.712(3) 1 d D U P A 1
O1_2 O 0.83368(12) 0.18668(10) 0.59072(8) 0.0302(4) Uani 1 1 d D U . B 1
C1_2 C 0.87382(17) 0.12044(13) 0.57614(11) 0.0297(5) Uani 1 1 d D U . B 1
C2_2 C 0.92767(19) 0.12659(14) 0.50596(12) 0.0344(5) Uani 1 1 d D U . B 1
F1_2 F 0.87931(12) 0.16476(9) 0.47176(7) 0.0412(4) Uani 1 1 d D U . B 1
F2_2 F 0.94925(14) 0.06011(10) 0.48630(8) 0.0495(4) Uani 1 1 d D U . B 1
F3_2 F 1.00474(12) 0.16325(11) 0.49325(8) 0.0478(4) Uani 1 1 d D U . B 1
C3_2 C 0.94002(18) 0.09973(14) 0.61598(12) 0.0338(5) Uani 1 1 d D U . B 1
F4_2 F 0.89368(12) 0.07345(10) 0.67417(8) 0.0431(4) Uani 1 1 d D U . B 1
F5_2 F 0.98383(11) 0.15948(9) 0.61779(7) 0.0373(3) Uani 1 1 d D U . B 1
F6_2 F 1.00224(12) 0.04774(10) 0.59388(9) 0.0469(4) Uani 1 1 d D U . B 1
C4_2 C 0.8031(2) 0.05724(15) 0.59143(15) 0.0424(6) Uani 1 1 d D U . B 1
F7_2 F 0.73844(13) 0.06418(12) 0.64358(9) 0.0555(5) Uani 1 1 d D U . B 1
F8_2 F 0.84181(15) -0.01152(9) 0.59675(10) 0.0566(5) Uani 1 1 d D U . B 1
F9_2 F 0.76382(13) 0.06014(10) 0.54657(10) 0.0515(4) Uani 1 1 d D U . B 1
O1_3 O 0.67288(12) 0.21851(10) 0.56379(8) 0.0302(4) Uani 1 1 d D U . C 1
C1_3 C 0.59992(18) 0.22605(15) 0.54268(13) 0.0360(6) Uani 1 1 d D U . C 1
C2_3 C 0.6299(2) 0.24982(16) 0.47115(14) 0.0402(6) Uani 1 1 d D U . C 1
F1_3 F 0.64753(11) 0.32260(9) 0.45668(8) 0.0424(4) Uani 1 1 d D U . C 1
F2_3 F 0.56559(15) 0.23726(12) 0.44550(10) 0.0624(6) Uani 1 1 d D U . C 1
F3_3 F 0.70408(14) 0.21290(11) 0.44345(8) 0.0514(4) Uani 1 1 d D U . C 1
C3_3 C 0.5536(2) 0.14854(19) 0.55817(19) 0.0589(10) Uani 1 1 d D U . C 1
F4_3 F 0.54927(15) 0.11733(12) 0.61544(11) 0.0694(7) Uani 1 1 d D U . C 1
F5_3 F 0.59932(18) 0.10136(11) 0.51940(13) 0.0720(7) Uani 1 1 d D U . C 1
F6_3 F 0.46880(15) 0.15396(14) 0.55420(13) 0.0817(8) Uani 1 1 d D U . C 1
C4_3 C 0.5310(2) 0.28491(19) 0.57499(15) 0.0500(8) Uani 1 1 d D U . C 1
F7_3 F 0.48852(14) 0.25865(14) 0.63354(10) 0.0704(7) Uani 1 1 d D U . C 1
F8_3 F 0.46761(13) 0.30531(13) 0.54635(11) 0.0674(6) Uani 1 1 d D U . C 1
F9_3 F 0.57414(14) 0.34632(11) 0.57469(9) 0.0548(5) Uani 1 1 d D U . C 1
O1_4 O 0.7342(4) 0.3154(4) 0.63413(19) 0.0225(9) Uani 0.791(4) 1 d D U P A 1
C1_4 C 0.7120(3) 0.3125(2) 0.6966(2) 0.0254(7) Uani 0.791(4) 1 d D U P A 1
C2_4 C 0.6796(2) 0.23328(17) 0.73129(13) 0.0296(6) Uani 0.791(4) 1 d D U P A 1
F1_4 F 0.6341(5) 0.2027(3) 0.7001(4) 0.0353(11) Uani 0.791(4) 1 d D U P A 1
F2_4 F 0.6248(4) 0.2353(3) 0.78918(17) 0.0367(9) Uani 0.791(4) 1 d D U P A 1
F3_4 F 0.7491(2) 0.18759(15) 0.73525(18) 0.0361(7) Uani 0.791(4) 1 d D U P A 1
C3_4 C 0.7957(2) 0.33424(19) 0.71436(14) 0.0339(7) Uani 0.791(4) 1 d D U P A 1
F4_4 F 0.8121(3) 0.4070(3) 0.6975(3) 0.0440(10) Uani 0.791(4) 1 d D U P A 1
F5_4 F 0.8695(3) 0.2978(3) 0.6859(3) 0.0429(10) Uani 0.791(4) 1 d D U P A 1
F6_4 F 0.7830(2) 0.31992(19) 0.77557(11) 0.0464(7) Uani 0.791(4) 1 d D U P A 1
C4_4 C 0.6329(2) 0.37053(18) 0.71680(15) 0.0337(7) Uani 0.791(4) 1 d D U P A 1
F7_4 F 0.6490(4) 0.4338(4) 0.6783(3) 0.0419(10) Uani 0.791(4) 1 d D U P A 1
F8_4 F 0.6216(2) 0.38732(18) 0.77406(12) 0.0471(7) Uani 0.791(4) 1 d D U P A 1
F9_4 F 0.55564(18) 0.34509(16) 0.71556(14) 0.0414(6) Uani 0.791(4) 1 d D U P A 1
O1_5 O 0.08204(19) 0.27627(15) 0.90459(12) 0.0312(6) Uani 0.861(4) 1 d D U P D 1
C1_5 C 0.0267(2) 0.27967(18) 0.96279(16) 0.0342(7) Uani 0.861(4) 1 d D U P D 1
C2_5 C 0.0631(3) 0.2287(2) 1.01136(18) 0.0571(9) Uani 0.861(4) 1 d D U P D 1
F1_5 F 0.0883(3) 0.16207(16) 0.99296(14) 0.0820(10) Uani 0.861(4) 1 d D U P D 1
F2_5 F -0.0001(3) 0.21740(16) 1.06696(12) 0.0740(9) Uani 0.861(4) 1 d D U P D 1
F3_5 F 0.1351(2) 0.2585(2) 1.01840(16) 0.0804(9) Uani 0.861(4) 1 d D U P D 1
C3_5 C 0.0228(3) 0.36192(19) 0.97496(16) 0.0451(8) Uani 0.861(4) 1 d D U P D 1
F4_5 F -0.0253(3) 0.40556(16) 0.94501(16) 0.0664(9) Uani 0.861(4) 1 d D U P D 1
F5_5 F 0.1048(3) 0.3901(2) 0.95555(18) 0.0680(10) Uani 0.861(4) 1 d D U P D 1
F6_5 F -0.0127(3) 0.3702(2) 1.03478(13) 0.0563(8) Uani 0.861(4) 1 d D U P D 1
C4_5 C -0.0706(3) 0.2567(3) 0.96885(19) 0.0567(9) Uani 0.861(4) 1 d D U P D 1
F7_5 F -0.0905(4) 0.2843(3) 0.9164(2) 0.0855(14) Uani 0.861(4) 1 d D U P D 1
F8_5 F -0.1342(2) 0.2838(2) 1.01559(17) 0.0680(11) Uani 0.861(4) 1 d D U P D 1
F9_5 F -0.0786(3) 0.1832(2) 0.97770(18) 0.0907(13) Uani 0.861(4) 1 d D U P D 1
O1_6 O 0.22740(12) 0.17327(10) 0.86079(9) 0.0350(4) Uani 1 1 d D U . E 1
C1_6 C 0.31657(18) 0.17316(14) 0.85430(15) 0.0393(6) Uani 1 1 d D U . E 1
C2_6 C 0.3346(2) 0.12167(18) 0.91014(17) 0.0528(8) Uani 1 1 d D U . E 1
F1_6 F 0.31085(17) 0.15708(13) 0.96014(11) 0.0683(6) Uani 1 1 d D U . E 1
F2_6 F 0.42192(15) 0.10020(13) 0.90024(13) 0.0744(7) Uani 1 1 d D U . E 1
F3_6 F 0.28612(16) 0.05986(11) 0.92451(11) 0.0622(5) Uani 1 1 d D U . E 1
C3_6 C 0.37070(18) 0.14126(16) 0.79296(16) 0.0452(7) Uani 1 1 d D U . E 1
F4_6 F 0.34256(13) 0.17236(11) 0.74576(9) 0.0520(4) Uani 1 1 d D U . E 1
F5_6 F 0.35777(13) 0.06728(10) 0.80010(10) 0.0542(5) Uani 1 1 d D U . E 1
F6_6 F 0.46026(12) 0.15149(11) 0.77790(12) 0.0617(6) Uani 1 1 d D U . E 1
C4_6 C 0.35133(19) 0.25415(16) 0.85092(17) 0.0465(7) Uani 1 1 d D U . E 1
F7_6 F 0.36534(13) 0.29198(10) 0.79459(11) 0.0571(5) Uani 1 1 d D U . E 1
F8_6 F 0.42852(13) 0.25269(12) 0.86555(13) 0.0653(6) Uani 1 1 d D U . E 1
F9_6 F 0.28928(12) 0.29161(10) 0.89031(11) 0.0564(5) Uani 1 1 d D U . E 1
O1_7 O 0.16760(14) 0.27782(11) 0.77875(10) 0.0422(4) Uani 1 1 d D U . F 1
C1_7 C 0.1511(2) 0.33583(16) 0.73914(14) 0.0408(6) Uani 1 1 d D U . F 1
C2_7 C 0.1543(3) 0.41126(19) 0.76279(17) 0.0562(8) Uani 1 1 d D U . F 1
F1_7 F 0.07708(18) 0.42411(13) 0.80672(11) 0.0760(7) Uani 1 1 d D U . F 1
F2_7 F 0.1664(2) 0.46916(12) 0.71763(12) 0.0803(7) Uani 1 1 d D U . F 1
F3_7 F 0.22180(18) 0.41056(12) 0.78742(12) 0.0711(6) Uani 1 1 d D U . F 1
C3_7 C 0.2286(2) 0.3353(2) 0.67544(17) 0.0543(8) Uani 1 1 d D U . F 1
F4_7 F 0.24415(16) 0.26615(13) 0.66118(10) 0.0646(5) Uani 1 1 d D U . F 1
F5_7 F 0.30632(14) 0.35873(13) 0.68030(11) 0.0664(6) Uani 1 1 d D U . F 1
F6_7 F 0.20899(18) 0.37787(16) 0.62888(10) 0.0788(7) Uani 1 1 d D U . F 1
C4_7 C 0.0583(2) 0.3292(2) 0.72773(18) 0.0618(9) Uani 1 1 d D U . F 1
F7_7 F 0.06203(17) 0.27704(17) 0.69172(13) 0.0827(8) Uani 1 1 d D U . F 1
F8_7 F 0.03137(18) 0.39331(17) 0.70078(13) 0.0871(8) Uani 1 1 d D U . F 1
F9_7 F -0.00466(14) 0.30991(17) 0.78155(12) 0.0790(7) Uani 1 1 d D U . F 1
O1_8 O 0.05623(12) 0.15273(11) 0.85062(10) 0.0381(4) Uani 1 1 d D U . G 1
C1_8 C 0.04427(19) 0.08528(16) 0.83613(15) 0.0442(7) Uani 1 1 d D U . G 1
C2_8 C -0.0583(2) 0.0760(2) 0.8469(2) 0.0644(10) Uani 1 1 d D U . G 1
F1_8 F -0.10104(14) 0.06221(14) 0.90897(13) 0.0778(7) Uani 1 1 d D U . G 1
F2_8 F -0.07591(14) 0.02011(16) 0.82051(15) 0.0911(10) Uani 1 1 d D U . G 1
F3_8 F -0.09493(13) 0.13849(14) 0.82467(12) 0.0696(6) Uani 1 1 d D U . G 1
C3_8 C 0.0960(2) 0.0792(2) 0.76619(17) 0.0556(8) Uani 1 1 d D U . G 1
F4_8 F 0.17796(12) 0.10699(12) 0.75084(10) 0.0589(5) Uani 1 1 d D U . G 1
F5_8 F 0.05150(17) 0.11755(16) 0.72948(12) 0.0789(7) Uani 1 1 d D U . G 1
F6_8 F 0.10544(15) 0.00800(14) 0.75484(13) 0.0789(8) Uani 1 1 d D U . G 1
C4_8 C 0.0804(3) 0.02092(18) 0.8761(2) 0.0614(9) Uani 1 1 d D U . G 1
F7_8 F 0.17031(14) 0.01261(11) 0.85471(12) 0.0630(6) Uani 1 1 d D U . G 1
F8_8 F 0.04520(19) -0.04533(13) 0.87723(16) 0.0946(9) Uani 1 1 d D U . G 1
F9_8 F 0.0592(2) 0.03534(13) 0.93412(12) 0.0797(7) Uani 1 1 d D U . G 1
C1_10 C 0.53944(15) 0.92095(12) 0.86005(11) 0.0267(5) Uani 1 1 d D U . H 1
H1_10 H 0.513396 0.958541 0.889156 0.032 Uiso 1 1 calc R U . H 1
C2_10 C 0.55913(17) 0.96210(13) 0.79413(12) 0.0316(5) Uani 1 1 d D U . H 1
H2A_10 H 0.501865 0.982560 0.786740 0.038 Uiso 1 1 calc R U . H 1
H2B_10 H 0.586943 0.926962 0.763825 0.038 Uiso 1 1 calc R U . H 1
C3_10 C 0.62442(18) 1.02624(15) 0.78578(16) 0.0406(6) Uani 1 1 d D U . H 1
H3A_10 H 0.637357 1.053536 0.743099 0.049 Uiso 1 1 calc R U . H 1
H3B_10 H 0.595317 1.062028 0.815262 0.049 Uiso 1 1 calc R U . H 1
C4_10 C 0.7129(2) 0.99634(17) 0.7970(2) 0.0610(10) Uani 1 1 d D U . H 1
H4A_10 H 0.744559 0.964086 0.765163 0.073 Uiso 1 1 calc R U . H 1
H4B_10 H 0.752733 1.038876 0.792880 0.073 Uiso 1 1 calc R U . H 1
C5_10 C 0.6965(2) 0.95173(17) 0.8607(2) 0.0590(10) Uani 1 1 d D U . H 1
H5A_10 H 0.673460 0.985745 0.892513 0.071 Uiso 1 1 calc R U . H 1
H5B_10 H 0.754729 0.929093 0.864862 0.071 Uiso 1 1 calc R U . H 1
C6_10 C 0.62815(17) 0.88973(14) 0.87198(16) 0.0394(6) Uani 1 1 d D U . H 1
H6A_10 H 0.614696 0.864843 0.915438 0.047 Uiso 1 1 calc R U . H 1
H6B_10 H 0.655056 0.851606 0.844237 0.047 Uiso 1 1 calc R U . H 1
C1_11 C 0.42828(16) 0.81786(14) 0.96442(10) 0.0284(5) Uani 1 1 d D U . I 1
H1_11 H 0.478492 0.784165 0.972516 0.034 Uiso 1 1 calc R U . I 1
C2_11 C 0.34095(18) 0.77220(18) 0.98844(12) 0.0395(6) Uani 1 1 d D U . I 1
H2A_11 H 0.290138 0.803429 0.979694 0.047 Uiso 1 1 calc R U . I 1
H2B_11 H 0.348880 0.728035 0.966149 0.047 Uiso 1 1 calc R U . I 1
C3_11 C 0.3173(2) 0.7458(2) 1.05848(14) 0.0594(10) Uani 1 1 d D U . I 1
H3A_11 H 0.260131 0.717392 1.072881 0.071 Uiso 1 1 calc R U . I 1
H3B_11 H 0.366227 0.712104 1.067338 0.071 Uiso 1 1 calc R U . I 1
C4_11 C 0.3063(3) 0.8131(3) 1.09244(14) 0.0746(13) Uani 1 1 d D U . I 1
H4A_11 H 0.290674 0.796345 1.137707 0.089 Uiso 1 1 calc R U . I 1
H4B_11 H 0.256117 0.845901 1.084481 0.089 Uiso 1 1 calc R U . I 1
C5_11 C 0.3936(3) 0.8567(2) 1.07075(15) 0.0657(11) Uani 1 1 d D U . I 1
H5A_11 H 0.442945 0.824214 1.080304 0.079 Uiso 1 1 calc R U . I 1
H5B_11 H 0.385646 0.900231 1.093787 0.079 Uiso 1 1 calc R U . I 1
C6_11 C 0.4212(2) 0.88491(18) 1.00024(13) 0.0451(7) Uani 1 1 d D U . I 1
H6A_11 H 0.375274 0.921690 0.990869 0.054 Uiso 1 1 calc R U . I 1
H6B_11 H 0.480423 0.910120 0.987215 0.054 Uiso 1 1 calc R U . I 1
C1_12 C 0.3609(3) 0.8460(3) 0.7140(2) 0.0219(9) Uani 0.484(4) 1 d D U P J 1
H1_12 H 0.369880 0.812729 0.681269 0.026 Uiso 0.484(4) 1 calc R U P J 1
C2_12 C 0.2763(3) 0.8946(3) 0.7138(2) 0.0263(10) Uani 0.484(4) 1 d D U P J 1
H2A_12 H 0.265399 0.929135 0.745263 0.032 Uiso 0.484(4) 1 calc R U P J 1
H2B_12 H 0.222778 0.862216 0.724842 0.032 Uiso 0.484(4) 1 calc R U P J 1
C3_12 C 0.2888(4) 0.9406(3) 0.6487(2) 0.0327(11) Uani 0.484(4) 1 d D U P J 1
H3A_12 H 0.293768 0.905973 0.618007 0.039 Uiso 0.484(4) 1 calc R U P J 1
H3B_12 H 0.234902 0.973710 0.649807 0.039 Uiso 0.484(4) 1 calc R U P J 1
C4_12 C 0.3734(4) 0.9878(3) 0.6288(3) 0.0340(12) Uani 0.484(4) 1 d D U P J 1
H4A_12 H 0.381867 1.014188 0.586148 0.041 Uiso 0.484(4) 1 calc R U P J 1
H4B_12 H 0.365536 1.026197 0.656856 0.041 Uiso 0.484(4) 1 calc R U P J 1
C5_12 C 0.4571(4) 0.9398(3) 0.6302(3) 0.0320(11) Uani 0.484(4) 1 d D U P J 1
H5A_12 H 0.510622 0.972329 0.618787 0.038 Uiso 0.484(4) 1 calc R U P J 1
H5B_12 H 0.468357 0.904557 0.599262 0.038 Uiso 0.484(4) 1 calc R U P J 1
C6_12 C 0.4452(3) 0.8954(3) 0.6948(2) 0.0279(10) Uani 0.484(4) 1 d D U P J 1
H6A_12 H 0.438317 0.930594 0.725370 0.033 Uiso 0.484(4) 1 calc R U P J 1
H6B_12 H 0.499874 0.863475 0.694312 0.033 Uiso 0.484(4) 1 calc R U P J 1
C1_14 C 0.3944(4) 0.8645(2) 0.7255(2) 0.0245(9) Uani 0.516(4) 1 d D U P J 2
H1_14 H 0.445021 0.886650 0.735422 0.029 Uiso 0.516(4) 1 calc R U P J 2
C2_14 C 0.3242(3) 0.9276(2) 0.7238(2) 0.0301(10) Uani 0.516(4) 1 d D U P J 2
H2A_14 H 0.304053 0.946669 0.764395 0.036 Uiso 0.516(4) 1 calc R U P J 2
H2B_14 H 0.270470 0.907511 0.717014 0.036 Uiso 0.516(4) 1 calc R U P J 2
C3_14 C 0.3622(4) 0.9927(3) 0.6722(2) 0.0364(11) Uani 0.516(4) 1 d D U P J 2
H3A_14 H 0.313705 1.031044 0.671060 0.044 Uiso 0.516(4) 1 calc R U P J 2
H3B_14 H 0.411864 1.016493 0.681071 0.044 Uiso 0.516(4) 1 calc R U P J 2
C4_14 C 0.3981(4) 0.9642(3) 0.6093(3) 0.0360(12) Uani 0.516(4) 1 d D U P J 2
H4A_14 H 0.347968 0.942343 0.599477 0.043 Uiso 0.516(4) 1 calc R U P J 2
H4B_14 H 0.423100 1.006340 0.576390 0.043 Uiso 0.516(4) 1 calc R U P J 2
C5_14 C 0.4719(3) 0.9050(3) 0.6114(2) 0.0293(10) Uani 0.516(4) 1 d D U P J 2
H5A_14 H 0.522880 0.927728 0.619597 0.035 Uiso 0.516(4) 1 calc R U P J 2
H5B_14 H 0.495368 0.886761 0.570553 0.035 Uiso 0.516(4) 1 calc R U P J 2
C6_14 C 0.4362(3) 0.8383(2) 0.66210(18) 0.0235(9) Uani 0.516(4) 1 d D U P J 2
H6A_14 H 0.389830 0.812070 0.651559 0.028 Uiso 0.516(4) 1 calc R U P J 2
H6B_14 H 0.486761 0.802352 0.663845 0.028 Uiso 0.516(4) 1 calc R U P J 2
C1_13 C 0.2659(3) 0.7102(3) 0.7915(2) 0.0210(10) Uani 0.526(4) 1 d D U P J 1
H1_13 H 0.281337 0.663902 0.816726 0.025 Uiso 0.526(4) 1 calc R U P J 1
C2_13 C 0.2770(3) 0.6885(2) 0.72678(19) 0.0252(9) Uani 0.526(4) 1 d D U P J 1
H2A_13 H 0.258538 0.731559 0.700512 0.030 Uiso 0.526(4) 1 calc R U P J 1
H2B_13 H 0.341693 0.676332 0.706606 0.030 Uiso 0.526(4) 1 calc R U P J 1
C3_13 C 0.2190(3) 0.6208(3) 0.7321(2) 0.0303(10) Uani 0.526(4) 1 d D U P J 1
H3A_13 H 0.227110 0.607506 0.690162 0.036 Uiso 0.526(4) 1 calc R U P J 1
H3B_13 H 0.238835 0.577187 0.757070 0.036 Uiso 0.526(4) 1 calc R U P J 1
C4_13 C 0.1194(4) 0.6390(4) 0.7626(3) 0.0293(13) Uani 0.526(4) 1 d D U P J 1
H4A_13 H 0.082519 0.594574 0.766632 0.035 Uiso 0.526(4) 1 calc R U P J 1
H4B_13 H 0.098705 0.680569 0.736189 0.035 Uiso 0.526(4) 1 calc R U P J 1
C5_13 C 0.1056(3) 0.6613(3) 0.8265(2) 0.0287(9) Uani 0.526(4) 1 d D U P J 1
H5A_13 H 0.120860 0.618003 0.853990 0.034 Uiso 0.526(4) 1 calc R U P J 1
H5B_13 H 0.040842 0.675043 0.844774 0.034 Uiso 0.526(4) 1 calc R U P J 1
C6_13 C 0.1652(3) 0.7282(3) 0.8231(2) 0.0274(9) Uani 0.526(4) 1 d D U P J 1
H6A_13 H 0.145613 0.773238 0.799387 0.033 Uiso 0.526(4) 1 calc R U P J 1
H6B_13 H 0.157406 0.739389 0.865616 0.033 Uiso 0.526(4) 1 calc R U P J 1
C1_15 C 0.2823(4) 0.7240(3) 0.7683(3) 0.0247(12) Uani 0.474(4) 1 d D U P J 2
H1_15 H 0.322399 0.693346 0.737146 0.030 Uiso 0.474(4) 1 calc R U P J 2
C2_15 C 0.2114(3) 0.7647(3) 0.7403(2) 0.0269(10) Uani 0.474(4) 1 d D U P J 2
H2A_15 H 0.241820 0.798688 0.702102 0.032 Uiso 0.474(4) 1 calc R U P J 2
H2B_15 H 0.169959 0.795131 0.770241 0.032 Uiso 0.474(4) 1 calc R U P J 2
C3_15 C 0.1577(4) 0.7061(3) 0.7248(3) 0.0345(11) Uani 0.474(4) 1 d D U P J 2
H3A_15 H 0.199353 0.678058 0.692961 0.041 Uiso 0.474(4) 1 calc R U P J 2
H3B_15 H 0.111125 0.731880 0.706979 0.041 Uiso 0.474(4) 1 calc R U P J 2
C4_15 C 0.1111(5) 0.6507(4) 0.7820(4) 0.0347(16) Uani 0.474(4) 1 d D U P J 2
H4A_15 H 0.065063 0.677711 0.812333 0.042 Uiso 0.474(4) 1 calc R U P J 2
H4B_15 H 0.079512 0.612495 0.769507 0.042 Uiso 0.474(4) 1 calc R U P J 2
C5_15 C 0.1804(4) 0.6121(3) 0.8121(3) 0.0368(12) Uani 0.474(4) 1 d D U P J 2
H5A_15 H 0.148699 0.579215 0.850555 0.044 Uiso 0.474(4) 1 calc R U P J 2
H5B_15 H 0.222165 0.580266 0.783392 0.044 Uiso 0.474(4) 1 calc R U P J 2
C6_15 C 0.2350(3) 0.6696(3) 0.8275(3) 0.0324(11) Uani 0.474(4) 1 d D U P J 2
H6A_15 H 0.281358 0.643435 0.845349 0.039 Uiso 0.474(4) 1 calc R U P J 2
H6B_15 H 0.194033 0.698485 0.858993 0.039 Uiso 0.474(4) 1 calc R U P J 2
C1_16 C 0.40785(18) 0.59825(14) 0.88385(12) 0.0348(5) Uani 1 1 d D U . K 1
C2_16 C 0.3239(3) 0.5900(2) 0.92973(18) 0.0709(13) Uani 1 1 d D U . K 1
H2_16 H 0.306228 0.623024 0.960250 0.085 Uiso 1 1 calc R U . K 1
C3_16 C 0.2660(3) 0.5335(2) 0.9308(2) 0.0817(15) Uani 1 1 d D U . K 1
H3_16 H 0.209261 0.528140 0.962462 0.098 Uiso 1 1 calc R U . K 1
C4_16 C 0.2898(2) 0.48515(18) 0.88672(15) 0.0537(8) Uani 1 1 d D U . K 1
H4_16 H 0.249401 0.447286 0.887433 0.064 Uiso 1 1 calc R U . K 1
C5_16 C 0.3726(2) 0.49260(15) 0.84183(13) 0.0401(6) Uani 1 1 d D U . K 1
H5_16 H 0.389869 0.459421 0.811422 0.048 Uiso 1 1 calc R U . K 1
C6_16 C 0.43150(18) 0.54848(14) 0.84057(12) 0.0313(5) Uani 1 1 d D U . K 1
H6_16 H 0.488874 0.552541 0.809504 0.038 Uiso 1 1 calc R U . K 1
C1_17 C 0.51845(17) 0.64925(12) 0.92241(11) 0.0282(5) Uani 1 1 d D U . L 1
C2_17 C 0.59497(16) 0.69348(12) 0.91030(10) 0.0255(4) Uani 1 1 d D U . L 1
H2_17 H 0.613937 0.726027 0.872078 0.031 Uiso 1 1 calc R U . L 1
C3_17 C 0.64379(18) 0.69121(14) 0.95233(11) 0.0322(5) Uani 1 1 d D U . L 1
H3_17 H 0.694491 0.722721 0.943125 0.039 Uiso 1 1 calc R U . L 1
C4_17 C 0.6185(2) 0.64285(17) 1.00789(13) 0.0453(7) Uani 1 1 d D U . L 1
H4_17 H 0.651275 0.641118 1.037114 0.054 Uiso 1 1 calc R U . L 1
C5_17 C 0.5448(3) 0.59726(17) 1.01990(13) 0.0494(7) Uani 1 1 d D U . L 1
H5_17 H 0.527979 0.563278 1.057421 0.059 Uiso 1 1 calc R U . L 1
C6_17 C 0.4951(2) 0.59994(15) 0.97862(12) 0.0422(6) Uani 1 1 d D U . L 1
H6_17 H 0.444555 0.568139 0.988298 0.051 Uiso 1 1 calc R U . L 1
O1_18 O 0.8076(16) 0.3172(12) 0.5043(13) 0.023(3) Uani 0.288(3) 1 d D U P A 2
C1_18 C 0.8641(8) 0.3734(7) 0.4734(5) 0.0278(17) Uani 0.288(3) 1 d D U P A 2
C2_18 C 0.8057(6) 0.4467(5) 0.4690(4) 0.0386(16) Uani 0.288(3) 1 d D U P A 2
F1_18 F 0.7615(4) 0.4461(3) 0.4275(3) 0.0494(16) Uani 0.288(3) 1 d D U P A 2
F2_18 F 0.8567(15) 0.5074(10) 0.4513(8) 0.049(3) Uani 0.288(3) 1 d D U P A 2
F3_18 F 0.7453(9) 0.4504(10) 0.5244(5) 0.060(3) Uani 0.288(3) 1 d D U P A 2
C3_18 C 0.9350(7) 0.3843(6) 0.5059(5) 0.0405(19) Uani 0.288(3) 1 d D U P A 2
F4_18 F 0.9648(5) 0.3197(4) 0.5292(5) 0.0535(19) Uani 0.288(3) 1 d D U P A 2
F5_18 F 0.9006(5) 0.4225(4) 0.5543(3) 0.0557(18) Uani 0.288(3) 1 d D U P A 2
F6_18 F 1.0064(13) 0.4228(12) 0.4682(8) 0.055(3) Uani 0.288(3) 1 d D U P A 2
C4_18 C 0.9135(6) 0.3546(6) 0.4064(4) 0.0347(16) Uani 0.288(3) 1 d D U P A 2
F7_18 F 0.9804(4) 0.3052(3) 0.4083(3) 0.0463(15) Uani 0.288(3) 1 d D U P A 2
F8_18 F 0.9502(12) 0.4149(8) 0.3676(7) 0.052(3) Uani 0.288(3) 1 d D U P A 2
F9_18 F 0.8570(5) 0.3244(4) 0.3846(3) 0.0423(13) Uani 0.288(3) 1 d D U P A 2
O1_19 O 0.7451(19) 0.3045(16) 0.6320(7) 0.028(3) Uani 0.209(4) 1 d D U P A 2
C1_19 C 0.7197(8) 0.3052(7) 0.6941(7) 0.0271(18) Uani 0.209(4) 1 d D U P A 2
C2_19 C 0.7945(7) 0.2622(6) 0.7200(5) 0.0333(18) Uani 0.209(4) 1 d D U P A 2
F1_19 F 0.7842(7) 0.1893(6) 0.7266(7) 0.037(2) Uani 0.209(4) 1 d D U P A 2
F2_19 F 0.7912(8) 0.2812(6) 0.7752(4) 0.043(2) Uani 0.209(4) 1 d D U P A 2
F3_19 F 0.8757(10) 0.2787(10) 0.6810(10) 0.039(3) Uani 0.209(4) 1 d D U P A 2
C3_19 C 0.7114(8) 0.3874(6) 0.7077(5) 0.0370(19) Uani 0.209(4) 1 d D U P A 2
F4_19 F 0.6689(16) 0.4322(13) 0.6728(12) 0.044(4) Uani 0.209(4) 1 d D U P A 2
F5_19 F 0.7920(10) 0.4188(10) 0.6943(11) 0.040(3) Uani 0.209(4) 1 d D U P A 2
F6_19 F 0.6681(9) 0.3915(7) 0.7669(4) 0.053(3) Uani 0.209(4) 1 d D U P A 2
C4_19 C 0.6265(7) 0.2672(6) 0.7266(5) 0.0333(18) Uani 0.209(4) 1 d D U P A 2
F7_19 F 0.5581(6) 0.3105(6) 0.7176(6) 0.043(2) Uani 0.209(4) 1 d D U P A 2
F8_19 F 0.6117(17) 0.2513(14) 0.7880(6) 0.042(4) Uani 0.209(4) 1 d D U P A 2
F9_19 F 0.623(2) 0.2030(12) 0.7061(16) 0.040(4) Uani 0.209(4) 1 d D U P A 2
C1_9 C 0.72369(17) 0.74839(15) 0.56847(11) 0.0324(5) Uani 1 1 d D U . M 1
H1_9 H 0.773917 0.768410 0.580239 0.039 Uiso 1 1 calc R U . M 1
C2_9 C 0.6630(2) 0.81577(16) 0.55749(13) 0.0455(7) Uani 1 1 d D U . M 1
H2A_9 H 0.635276 0.836780 0.596830 0.055 Uiso 1 1 calc R U . M 1
H2B_9 H 0.613473 0.799629 0.543555 0.055 Uiso 1 1 calc R U . M 1
C3_9 C 0.7188(4) 0.8764(2) 0.50794(15) 0.0735(13) Uani 1 1 d D U . M 1
H3A_9 H 0.678050 0.918431 0.499339 0.088 Uiso 1 1 calc R U . M 1
H3B_9 H 0.764269 0.896269 0.523738 0.088 Uiso 1 1 calc R U . M 1
C4_9 C 0.7671(3) 0.8440(2) 0.44808(14) 0.0702(12) Uani 1 1 d D U . M 1
H4A_9 H 0.721310 0.829818 0.429742 0.084 Uiso 1 1 calc R U . M 1
H4B_9 H 0.805879 0.882812 0.417896 0.084 Uiso 1 1 calc R U . M 1
C5_9 C 0.8253(2) 0.7757(3) 0.45944(14) 0.0701(12) Uani 1 1 d D U . M 1
H5A_9 H 0.853126 0.754774 0.420064 0.084 Uiso 1 1 calc R U . M 1
H5B_9 H 0.874938 0.790674 0.473902 0.084 Uiso 1 1 calc R U . M 1
C6_9 C 0.76908(19) 0.7163(2) 0.50761(12) 0.0461(7) Uani 1 1 d D U . M 1
H6A_9 H 0.808513 0.672815 0.515190 0.055 Uiso 1 1 calc R U . M 1
H6B_9 H 0.721963 0.698826 0.492034 0.055 Uiso 1 1 calc R U . M 1
C1_20 C 0.86847(14) 0.74559(12) 0.73213(10) 0.0223(4) Uani 1 1 d D U . N 1
H1_20 H 0.925410 0.714205 0.726251 0.027 Uiso 1 1 calc R U . N 1
C2_20 C 0.85270(16) 0.77979(14) 0.79236(11) 0.0281(5) Uani 1 1 d D U . N 1
H2A_20 H 0.796553 0.811259 0.799853 0.034 Uiso 1 1 calc R U . N 1
H2B_20 H 0.844560 0.739104 0.827836 0.034 Uiso 1 1 calc R U . N 1
C3_20 C 0.93329(18) 0.82766(15) 0.78800(13) 0.0345(5) Uani 1 1 d D U . N 1
H3A_20 H 0.919868 0.851860 0.826043 0.041 Uiso 1 1 calc R U . N 1
H3B_20 H 0.987800 0.794902 0.785584 0.041 Uiso 1 1 calc R U . N 1
C4_20 C 0.95313(18) 0.88801(14) 0.73123(14) 0.0367(6) Uani 1 1 d D U . N 1
H4A_20 H 0.902061 0.924937 0.736480 0.044 Uiso 1 1 calc R U . N 1
H4B_20 H 1.008638 0.914804 0.727998 0.044 Uiso 1 1 calc R U . N 1
C5_20 C 0.96641(17) 0.85452(15) 0.67163(12) 0.0339(5) Uani 1 1 d D U . N 1
H5A_20 H 1.022025 0.822401 0.663577 0.041 Uiso 1 1 calc R U . N 1
H5B_20 H 0.974687 0.895434 0.636319 0.041 Uiso 1 1 calc R U . N 1
C6_20 C 0.88513(17) 0.80795(14) 0.67612(12) 0.0310(5) Uani 1 1 d D U . N 1
H6A_20 H 0.896590 0.785270 0.637502 0.037 Uiso 1 1 calc R U . N 1
H6B_20 H 0.830359 0.840834 0.680614 0.037 Uiso 1 1 calc R U . N 1
C1_21 C 0.57210(15) 0.63690(13) 0.61849(10) 0.0251(4) Uani 1 1 d D U . O 1
H1_21 H 0.538042 0.676748 0.598591 0.030 Uiso 1 1 calc R U . O 1
C2_21 C 0.50497(18) 0.60020(17) 0.67888(12) 0.0376(6) Uani 1 1 d D U . O 1
H2A_21 H 0.537403 0.561786 0.700538 0.045 Uiso 1 1 calc R U . O 1
H2B_21 H 0.479407 0.638668 0.706543 0.045 Uiso 1 1 calc R U . O 1
C3_21 C 0.4276(2) 0.5635(2) 0.66558(16) 0.0627(10) Uani 1 1 d D U . O 1
H3A_21 H 0.386851 0.538481 0.705124 0.075 Uiso 1 1 calc R U . O 1
H3B_21 H 0.391699 0.602793 0.647690 0.075 Uiso 1 1 calc R U . O 1
C4_21 C 0.4624(3) 0.5063(2) 0.62107(17) 0.0653(11) Uani 1 1 d D U . O 1
H4A_21 H 0.492355 0.463894 0.640741 0.078 Uiso 1 1 calc R U . O 1
H4B_21 H 0.410744 0.486480 0.611625 0.078 Uiso 1 1 calc R U . O 1
C5_21 C 0.5294(2) 0.54154(16) 0.56149(14) 0.0422(7) Uani 1 1 d D U . O 1
H5A_21 H 0.497267 0.579673 0.539347 0.051 Uiso 1 1 calc R U . O 1
H5B_21 H 0.554519 0.502458 0.534372 0.051 Uiso 1 1 calc R U . O 1
C6_21 C 0.60734(18) 0.57857(14) 0.57358(13) 0.0334(5) Uani 1 1 d D U . O 1
H6A_21 H 0.647505 0.603361 0.533718 0.040 Uiso 1 1 calc R U . O 1
H6B_21 H 0.643744 0.539548 0.591363 0.040 Uiso 1 1 calc R U . O 1
C1_22 C 0.77095(14) 0.61136(12) 0.80571(10) 0.0228(4) Uani 1 1 d D U . P 1
H1_22 H 0.747573 0.637580 0.843266 0.027 Uiso 1 1 calc R U . P 1
C2_22 C 0.86398(16) 0.57673(15) 0.80694(13) 0.0344(5) Uani 1 1 d D U . P 1
H2A_22 H 0.889666 0.549120 0.770909 0.041 Uiso 1 1 calc R U . P 1
H2B_22 H 0.906335 0.617011 0.803895 0.041 Uiso 1 1 calc R U . P 1
C3_22 C 0.8536(2) 0.52312(16) 0.86723(14) 0.0428(7) Uani 1 1 d D U . P 1
H3A_22 H 0.913349 0.499497 0.866838 0.051 Uiso 1 1 calc R U . P 1
H3B_22 H 0.833071 0.551789 0.902932 0.051 Uiso 1 1 calc R U . P 1
C4_22 C 0.7855(2) 0.46225(15) 0.87513(14) 0.0454(7) Uani 1 1 d D U . P 1
H4A_22 H 0.777734 0.430236 0.915559 0.054 Uiso 1 1 calc R U . P 1
H4B_22 H 0.809240 0.430176 0.841877 0.054 Uiso 1 1 calc R U . P 1
C5_22 C 0.6935(2) 0.49598(15) 0.87243(13) 0.0397(6) Uani 1 1 d D U . P 1
H5A_22 H 0.666357 0.522920 0.908701 0.048 Uiso 1 1 calc R U . P 1
H5B_22 H 0.652263 0.455139 0.874816 0.048 Uiso 1 1 calc R U . P 1
C6_22 C 0.70229(17) 0.55037(14) 0.81264(12) 0.0319(5) Uani 1 1 d D U . P 1
H6A_22 H 0.642334 0.573986 0.813731 0.038 Uiso 1 1 calc R U . P 1
H6B_22 H 0.722631 0.522503 0.776445 0.038 Uiso 1 1 calc R U . P 1
O1_23 O 0.0837(12) 0.2595(11) 0.9262(8) 0.042(3) Uani 0.139(4) 1 d D U P D 2
C1_23 C 0.0212(10) 0.2739(8) 0.9787(7) 0.046(2) Uani 0.139(4) 1 d D U P D 2
C2_23 C 0.0628(11) 0.3213(9) 1.0143(7) 0.056(3) Uani 0.139(4) 1 d D U P D 2
F1_23 F 0.1102(14) 0.2778(12) 1.0465(9) 0.086(5) Uani 0.139(4) 1 d D U P D 2
F2_23 F -0.0008(14) 0.3547(12) 1.0556(9) 0.065(5) Uani 0.139(4) 1 d D U P D 2
F3_23 F 0.1182(16) 0.3722(13) 0.9765(10) 0.069(5) Uani 0.139(4) 1 d D U P D 2
C3_23 C -0.0644(10) 0.3116(10) 0.9641(8) 0.057(3) Uani 0.139(4) 1 d D U P D 2
F4_23 F -0.095(2) 0.2694(17) 0.9313(13) 0.077(5) Uani 0.139(4) 1 d D U P D 2
F5_23 F -0.0501(15) 0.3811(10) 0.9370(10) 0.071(5) Uani 0.139(4) 1 d D U P D 2
F6_23 F -0.1317(15) 0.3137(15) 1.0171(10) 0.074(6) Uani 0.139(4) 1 d D U P D 2
C4_23 C -0.0158(11) 0.2006(8) 1.0227(8) 0.065(3) Uani 0.139(4) 1 d D U P D 2
F7_23 F -0.0764(17) 0.1685(14) 1.0049(11) 0.093(6) Uani 0.139(4) 1 d D U P D 2
F8_23 F -0.0570(12) 0.2161(9) 1.0797(7) 0.062(4) Uani 0.139(4) 1 d D U P D 2
F9_23 F 0.0507(13) 0.1527(10) 1.0219(11) 0.092(5) Uani 0.139(4) 1 d D U P D 2

loop_
_atom_site_aniso_label
_atom_site_aniso_U_11
_atom_site_aniso_U_22
_atom_site_aniso_U_33
_atom_site_aniso_U_23
_atom_site_aniso_U_13
_atom_site_aniso_U_12
Ga1 0.01813(11) 0.01963(11) 0.01887(11) -0.00446(8) -0.00285(8) -0.00014(8)
Ga2 0.01824(11) 0.01839(11) 0.01990(11) -0.00542(8) -0.00083(8) -0.00237(8)
P1 0.0163(2) 0.0221(3) 0.0202(2) -0.0054(2) -0.00434(19) -0.00008(19)
P2 0.0192(2) 0.0237(3) 0.0209(2) -0.0086(2) -0.0056(2) 0.0022(2)
P4 0.0173(2) 0.0216(3) 0.0230(3) -0.0090(2) -0.0036(2) 0.00034(19)
P3 0.0261(3) 0.0214(3) 0.0195(2) -0.0043(2) -0.0057(2) 0.0038(2)
Al1 0.0220(3) 0.0220(3) 0.0205(3) -0.0011(2) -0.0066(2) -0.0004(2)
Al2 0.0228(3) 0.0238(3) 0.0464(4) -0.0075(3) -0.0130(3) 0.0007(3)
N1 0.0295(10) 0.0212(9) 0.0272(10) -0.0011(7) -0.0005(8) -0.0072(8)
C4 0.0213(10) 0.0250(11) 0.0299(11) -0.0117(9) -0.0075(9) 0.0038(8)
C3 0.0182(10) 0.0289(11) 0.0254(10) -0.0101(9) -0.0050(8) 0.0016(8)
C1 0.0207(10) 0.0369(12) 0.0276(11) -0.0156(10) -0.0065(9) 0.0060(9)
C2 0.0274(11) 0.0334(12) 0.0380(13) -0.0188(10) -0.0151(10) 0.0094(9)
O1_1 0.029(3) 0.0281(18) 0.022(2) -0.0011(15) -0.0050(18) -0.0093(18)
C1_1 0.0272(16) 0.0238(16) 0.0202(15) -0.0021(12) -0.0015(12) -0.0043(12)
C2_1 0.0357(17) 0.0260(15) 0.0409(18) -0.0085(14) -0.0049(15) -0.0024(12)
F1_1 0.0347(14) 0.041(2) 0.071(3) -0.019(2) -0.0117(18) 0.0086(11)
F2_1 0.055(2) 0.0249(16) 0.052(3) -0.0019(16) -0.0130(18) -0.0016(13)
F3_1 0.0575(16) 0.0362(12) 0.0407(12) -0.0182(10) -0.0042(11) -0.0083(11)
C3_1 0.0273(19) 0.034(2) 0.0354(17) 0.0007(15) -0.0063(14) -0.0079(14)
F4_1 0.0329(12) 0.0457(13) 0.0472(13) -0.0004(10) -0.0043(10) 0.0081(10)
F5_1 0.0403(14) 0.0615(18) 0.0336(13) -0.0004(11) -0.0148(11) -0.0123(12)
F6_1 0.0392(17) 0.0447(19) 0.071(3) 0.008(2) -0.021(2) -0.0207(14)
C4_1 0.0356(18) 0.0363(19) 0.0238(15) -0.0004(14) -0.0029(13) 0.0000(15)
F7_1 0.069(2) 0.0443(14) 0.0258(12) -0.0119(10) -0.0045(12) 0.0039(14)
F8_1 0.0398(18) 0.050(2) 0.0341(19) 0.0102(17) 0.0034(14) -0.0051(15)
F9_1 0.0447(13) 0.0566(15) 0.0333(12) 0.0056(10) -0.0155(10) -0.0005(11)
O1_2 0.0336(9) 0.0283(8) 0.0304(9) -0.0050(7) -0.0131(7) 0.0059(7)
C1_2 0.0334(12) 0.0251(11) 0.0324(12) -0.0026(9) -0.0142(10) 0.0046(9)
C2_2 0.0407(14) 0.0305(12) 0.0338(13) -0.0067(10) -0.0146(11) 0.0094(10)
F1_2 0.0580(10) 0.0358(8) 0.0330(8) -0.0064(6) -0.0213(7) 0.0169(7)
F2_2 0.0731(12) 0.0364(9) 0.0441(9) -0.0170(7) -0.0251(9) 0.0257(8)
F3_2 0.0447(9) 0.0594(11) 0.0339(8) -0.0035(8) -0.0051(7) -0.0024(8)
C3_2 0.0363(13) 0.0311(12) 0.0346(13) -0.0001(10) -0.0144(10) 0.0027(10)
F4_2 0.0497(10) 0.0424(9) 0.0354(8) 0.0100(7) -0.0172(7) -0.0038(7)
F5_2 0.0369(8) 0.0393(8) 0.0390(8) -0.0018(7) -0.0173(7) -0.0032(6)
F6_2 0.0485(10) 0.0440(9) 0.0539(10) -0.0099(8) -0.0263(8) 0.0196(8)
C4_2 0.0493(16) 0.0304(13) 0.0534(17) -0.0001(12) -0.0264(14) -0.0033(11)
F7_2 0.0465(10) 0.0582(12) 0.0572(11) 0.0016(9) -0.0098(9) -0.0183(9)
F8_2 0.0755(13) 0.0253(8) 0.0789(14) 0.0019(8) -0.0417(11) -0.0036(8)
F9_2 0.0571(11) 0.0429(10) 0.0684(12) -0.0098(9) -0.0378(10) -0.0034(8)
O1_3 0.0306(9) 0.0296(8) 0.0335(9) 0.0003(7) -0.0160(7) -0.0042(7)
C1_3 0.0315(12) 0.0337(13) 0.0450(14) 0.0079(11) -0.0198(11) -0.0079(10)
C2_3 0.0403(14) 0.0420(14) 0.0463(15) -0.0016(12) -0.0266(12) -0.0018(11)
F1_3 0.0401(9) 0.0422(9) 0.0420(9) 0.0086(7) -0.0145(7) -0.0048(7)
F2_3 0.0669(13) 0.0648(13) 0.0738(14) 0.0130(10) -0.0554(12) -0.0178(10)
F3_3 0.0607(11) 0.0611(11) 0.0428(9) -0.0163(8) -0.0298(9) 0.0149(9)
C3_3 0.0566(19) 0.0439(17) 0.088(3) 0.0226(17) -0.0504(19) -0.0223(15)
F4_3 0.0614(12) 0.0594(12) 0.0902(16) 0.0410(11) -0.0451(12) -0.0322(10)
F5_3 0.0975(17) 0.0367(10) 0.1117(19) -0.0002(11) -0.0774(16) -0.0135(10)
F6_3 0.0589(13) 0.0731(15) 0.124(2) 0.0420(14) -0.0629(14) -0.0372(11)
C4_3 0.0329(14) 0.0550(18) 0.0522(17) 0.0128(14) -0.0088(13) 0.0039(13)
F7_3 0.0404(10) 0.0920(17) 0.0555(12) 0.0223(11) 0.0021(9) 0.0097(10)
F8_3 0.0339(9) 0.0780(15) 0.0767(14) 0.0261(11) -0.0161(9) 0.0092(9)
F9_3 0.0544(11) 0.0434(10) 0.0585(11) -0.0047(8) -0.0089(9) 0.0122(8)
O1_4 0.0258(17) 0.020(2) 0.0199(12) -0.0021(10) -0.0039(10) -0.0002(14)
C1_4 0.0284(14) 0.0248(14) 0.0213(14) -0.0019(11) -0.0053(12) -0.0022(11)
C2_4 0.0343(15) 0.0279(14) 0.0226(13) -0.0002(10) -0.0040(11) -0.0021(11)
F1_4 0.044(2) 0.0287(14) 0.032(2) 0.0034(13) -0.010(2) -0.0135(13)
F2_4 0.0400(19) 0.036(2) 0.0249(11) 0.0030(10) 0.0003(10) -0.0040(15)
F3_4 0.0406(16) 0.0301(10) 0.0327(14) 0.0027(8) -0.0083(14) 0.0051(11)
C3_4 0.0361(15) 0.0393(16) 0.0271(14) -0.0050(12) -0.0099(12) -0.0048(12)
F4_4 0.0518(19) 0.0403(18) 0.0430(16) -0.0074(14) -0.0149(17) -0.0178(16)
F5_4 0.0299(13) 0.057(2) 0.0430(17) -0.0107(16) -0.0111(10) -0.0012(13)
F6_4 0.0526(15) 0.0643(18) 0.0267(10) -0.0058(12) -0.0169(9) -0.0087(15)
C4_4 0.0357(15) 0.0293(14) 0.0310(14) -0.0055(11) -0.0027(12) 0.0024(11)
F7_4 0.051(2) 0.0275(15) 0.0408(15) -0.0020(12) -0.0066(15) 0.0049(14)
F8_4 0.0579(17) 0.0466(14) 0.0304(11) -0.0155(10) -0.0015(11) 0.0098(15)
F9_4 0.0297(11) 0.0431(15) 0.0455(13) -0.0037(13) -0.0047(9) 0.0042(11)
O1_5 0.0284(11) 0.0263(12) 0.0368(13) -0.0062(10) -0.0062(10) 0.0016(9)
C1_5 0.0324(14) 0.0298(14) 0.0393(16) -0.0072(12) -0.0079(12) -0.0004(11)
C2_5 0.071(2) 0.0492(19) 0.0454(18) -0.0046(15) -0.0137(16) 0.0162(17)
F1_5 0.119(3) 0.0455(14) 0.0582(17) 0.0037(12) -0.0041(16) 0.0327(16)
F2_5 0.103(2) 0.0602(16) 0.0433(13) 0.0020(11) -0.0082(14) 0.0207(17)
F3_5 0.0688(18) 0.118(3) 0.0673(19) -0.0226(18) -0.0402(16) 0.0233(16)
C3_5 0.0508(18) 0.0344(15) 0.0425(16) -0.0094(13) -0.0013(14) 0.0006(13)
F4_5 0.087(2) 0.0487(15) 0.0522(14) -0.0067(13) -0.0108(15) 0.0312(15)
F5_5 0.0678(17) 0.0553(18) 0.072(2) -0.0295(15) 0.0065(15) -0.0265(14)
F6_5 0.0729(18) 0.0463(15) 0.0430(14) -0.0166(12) -0.0029(13) 0.0003(12)
C4_5 0.0378(17) 0.081(2) 0.0480(19) -0.0240(18) 0.0015(14) -0.0160(17)
F7_5 0.0320(16) 0.176(4) 0.0515(19) -0.034(2) -0.0082(16) -0.004(2)
F8_5 0.0384(13) 0.103(3) 0.0541(15) -0.0322(18) 0.0112(11) -0.0180(17)
F9_5 0.083(2) 0.088(2) 0.083(2) -0.042(2) 0.0262(18) -0.0550(18)
O1_6 0.0247(8) 0.0308(9) 0.0519(11) -0.0101(8) -0.0136(8) 0.0031(7)
C1_6 0.0278(12) 0.0270(12) 0.0681(18) -0.0085(12) -0.0214(12) 0.0031(10)
C2_6 0.0515(18) 0.0427(16) 0.071(2) -0.0105(15) -0.0285(16) 0.0099(14)
F1_6 0.0815(16) 0.0676(14) 0.0678(14) -0.0151(11) -0.0400(12) 0.0112(12)
F2_6 0.0583(13) 0.0671(14) 0.1064(19) -0.0071(13) -0.0447(13) 0.0242(11)
F3_6 0.0729(14) 0.0404(10) 0.0724(14) 0.0040(9) -0.0270(11) 0.0029(9)
C3_6 0.0253(12) 0.0312(13) 0.076(2) -0.0113(13) -0.0106(13) 0.0039(10)
F4_6 0.0424(10) 0.0499(10) 0.0593(11) -0.0097(9) -0.0082(8) 0.0006(8)
F5_6 0.0446(10) 0.0305(8) 0.0825(14) -0.0162(9) -0.0088(9) 0.0043(7)
F6_6 0.0264(8) 0.0531(11) 0.1009(17) -0.0174(11) -0.0100(9) 0.0031(8)
C4_6 0.0304(13) 0.0341(14) 0.082(2) -0.0142(14) -0.0250(14) 0.0032(11)
F7_6 0.0471(10) 0.0337(9) 0.0891(15) -0.0001(9) -0.0209(10) -0.0090(8)
F8_6 0.0385(10) 0.0526(11) 0.1219(19) -0.0242(12) -0.0439(12) 0.0007(8)
F9_6 0.0413(10) 0.0396(9) 0.0972(16) -0.0307(10) -0.0249(10) 0.0050(7)
O1_7 0.0375(10) 0.0380(10) 0.0490(12) -0.0035(9) -0.0119(9) 0.0029(8)
C1_7 0.0414(15) 0.0387(14) 0.0453(15) -0.0024(12) -0.0200(12) 0.0029(11)
C2_7 0.070(2) 0.0429(17) 0.0566(19) -0.0066(14) -0.0234(17) 0.0128(15)
F1_7 0.0957(18) 0.0608(13) 0.0610(13) -0.0143(11) -0.0130(12) 0.0359(13)
F2_7 0.115(2) 0.0427(11) 0.0773(16) 0.0107(11) -0.0301(15) 0.0050(12)
F3_7 0.0959(17) 0.0510(12) 0.0867(16) -0.0231(11) -0.0520(14) 0.0042(11)
C3_7 0.0469(17) 0.0555(19) 0.0589(19) -0.0078(15) -0.0141(15) 0.0003(15)
F4_7 0.0654(13) 0.0732(14) 0.0566(12) -0.0257(11) -0.0135(10) 0.0045(11)
F5_7 0.0469(11) 0.0733(14) 0.0724(14) -0.0023(11) -0.0095(10) -0.0147(10)
F6_7 0.0854(17) 0.0967(19) 0.0474(12) 0.0046(12) -0.0182(12) 0.0060(14)
C4_7 0.0421(17) 0.083(3) 0.062(2) -0.0063(18) -0.0206(16) 0.0058(17)
F7_7 0.0612(14) 0.116(2) 0.0884(18) -0.0331(16) -0.0374(13) -0.0099(14)
F8_7 0.0679(15) 0.112(2) 0.0850(17) 0.0094(15) -0.0437(14) 0.0237(14)
F9_7 0.0362(10) 0.111(2) 0.0791(16) 0.0023(14) -0.0114(10) 0.0069(11)
O1_8 0.0262(9) 0.0336(9) 0.0570(12) -0.0179(9) -0.0103(8) -0.0019(7)
C1_8 0.0304(13) 0.0378(14) 0.0669(19) -0.0212(13) -0.0105(13) -0.0070(11)
C2_8 0.0321(15) 0.065(2) 0.099(3) -0.042(2) -0.0080(17) -0.0083(15)
F1_8 0.0418(11) 0.0681(14) 0.1071(19) -0.0276(13) 0.0128(12) -0.0203(10)
F2_8 0.0375(11) 0.0995(19) 0.146(2) -0.0802(18) -0.0071(13) -0.0199(11)
F3_8 0.0329(10) 0.0835(15) 0.1021(18) -0.0367(13) -0.0242(11) 0.0054(10)
C3_8 0.0387(16) 0.063(2) 0.070(2) -0.0364(17) -0.0095(15) -0.0048(14)
F4_8 0.0345(9) 0.0700(13) 0.0725(13) -0.0371(11) -0.0019(9) -0.0087(9)
F5_8 0.0697(15) 0.109(2) 0.0736(15) -0.0359(14) -0.0338(13) 0.0010(14)
F6_8 0.0494(12) 0.0753(15) 0.120(2) -0.0669(15) -0.0101(12) -0.0071(10)
C4_8 0.056(2) 0.0358(16) 0.086(3) -0.0138(16) -0.0087(18) -0.0064(14)
F7_8 0.0507(11) 0.0385(10) 0.1003(17) -0.0193(10) -0.0211(11) 0.0098(8)
F8_8 0.0860(18) 0.0387(11) 0.148(3) -0.0139(14) -0.0158(18) -0.0186(11)
F9_8 0.1009(19) 0.0558(13) 0.0722(15) 0.0031(11) -0.0180(14) 0.0032(13)
C1_10 0.0213(10) 0.0220(10) 0.0389(12) -0.0110(9) -0.0095(9) 0.0013(8)
C2_10 0.0277(11) 0.0263(11) 0.0377(13) -0.0094(10) -0.0029(10) 0.0004(9)
C3_10 0.0305(13) 0.0243(12) 0.0618(18) -0.0041(12) -0.0071(12) -0.0017(10)
C4_10 0.0267(14) 0.0300(14) 0.120(3) 0.0009(17) -0.0177(17) -0.0045(11)
C5_10 0.0363(15) 0.0297(14) 0.123(3) -0.0042(17) -0.0435(19) -0.0046(12)
C6_10 0.0254(12) 0.0250(12) 0.072(2) -0.0083(12) -0.0207(12) 0.0001(9)
C1_11 0.0272(11) 0.0354(12) 0.0223(10) -0.0114(9) -0.0053(9) 0.0087(9)
C2_11 0.0297(13) 0.0542(17) 0.0251(12) 0.0007(11) 0.0023(10) 0.0008(11)
C3_11 0.0377(16) 0.092(3) 0.0297(14) 0.0157(15) 0.0034(12) 0.0137(16)
C4_11 0.061(2) 0.128(4) 0.0210(13) -0.0097(17) -0.0041(13) 0.052(2)
C5_11 0.088(3) 0.084(3) 0.0366(16) -0.0349(17) -0.0338(17) 0.051(2)
C6_11 0.0583(18) 0.0507(17) 0.0360(14) -0.0270(13) -0.0239(13) 0.0264(14)
C1_12 0.023(2) 0.023(2) 0.023(2) -0.0032(16) -0.0115(17) 0.0012(16)
C2_12 0.025(2) 0.026(2) 0.027(2) 0.0005(17) -0.0100(17) 0.0055(17)
C3_12 0.036(2) 0.032(2) 0.030(2) 0.0034(18) -0.0146(19) 0.0046(18)
C4_12 0.042(3) 0.028(3) 0.030(3) 0.003(2) -0.011(2) 0.002(2)
C5_12 0.034(2) 0.029(3) 0.028(2) 0.004(2) -0.006(2) -0.001(2)
C6_12 0.026(2) 0.031(2) 0.027(2) 0.0008(18) -0.0087(18) -0.0022(17)
C1_14 0.031(2) 0.022(2) 0.0222(19) -0.0055(16) -0.0101(18) 0.0023(18)
C2_14 0.035(2) 0.028(2) 0.027(2) -0.0055(16) -0.0099(17) 0.0072(17)
C3_14 0.046(3) 0.027(2) 0.034(2) -0.0011(17) -0.011(2) 0.0058(19)
C4_14 0.046(3) 0.030(3) 0.028(2) -0.0005(19) -0.009(2) 0.007(2)
C5_14 0.035(2) 0.028(2) 0.023(2) 0.0012(18) -0.0099(18) 0.0009(18)
C6_14 0.025(2) 0.0253(19) 0.0204(18) -0.0038(14) -0.0078(15) 0.0020(15)
C1_13 0.020(2) 0.026(2) 0.019(2) -0.0072(19) -0.0078(19) 0.0034(17)
C2_13 0.0199(18) 0.032(2) 0.0250(19) -0.0114(16) -0.0051(15) 0.0023(15)
C3_13 0.0231(19) 0.034(2) 0.036(2) -0.0166(18) -0.0071(16) 0.0006(16)
C4_13 0.021(2) 0.039(3) 0.031(3) -0.013(2) -0.010(2) 0.0008(19)
C5_13 0.0222(19) 0.037(2) 0.027(2) -0.0061(17) -0.0053(16) -0.0038(16)
C6_13 0.0218(18) 0.038(2) 0.0231(19) -0.0110(17) -0.0040(15) -0.0008(16)
C1_15 0.022(3) 0.030(3) 0.027(3) -0.013(2) -0.011(2) 0.0041(18)
C2_15 0.021(2) 0.034(2) 0.029(2) -0.0078(18) -0.0104(17) 0.0001(17)
C3_15 0.025(2) 0.045(3) 0.042(3) -0.016(2) -0.017(2) 0.0000(19)
C4_15 0.020(3) 0.037(3) 0.051(4) -0.014(3) -0.013(3) -0.001(2)
C5_15 0.025(2) 0.028(2) 0.060(3) -0.008(2) -0.015(2) -0.0031(18)
C6_15 0.026(2) 0.032(2) 0.042(3) 0.001(2) -0.017(2) -0.0038(19)
C1_16 0.0389(13) 0.0255(11) 0.0324(12) -0.0005(9) 0.0014(10) -0.0144(10)
C2_16 0.065(2) 0.061(2) 0.065(2) -0.0317(18) 0.0310(18) -0.0423(18)
C3_16 0.073(3) 0.076(3) 0.073(2) -0.027(2) 0.030(2) -0.056(2)
C4_16 0.0653(19) 0.0416(16) 0.0501(17) 0.0008(13) -0.0082(14) -0.0331(15)
C5_16 0.0558(16) 0.0297(12) 0.0380(14) -0.0006(10) -0.0183(12) -0.0135(11)
C6_16 0.0367(13) 0.0276(11) 0.0288(11) -0.0005(9) -0.0092(10) -0.0055(9)
C1_17 0.0351(12) 0.0189(10) 0.0235(10) -0.0034(8) 0.0019(9) -0.0017(9)
C2_17 0.0281(11) 0.0206(10) 0.0229(10) -0.0022(8) -0.0019(8) 0.0036(8)
C3_17 0.0372(13) 0.0300(12) 0.0288(11) -0.0072(9) -0.0089(10) 0.0059(10)
C4_17 0.0696(19) 0.0396(15) 0.0275(12) -0.0042(11) -0.0174(13) 0.0057(13)
C5_17 0.085(2) 0.0329(14) 0.0247(12) 0.0029(10) -0.0096(13) -0.0068(14)
C6_17 0.0636(18) 0.0273(12) 0.0264(12) 0.0009(10) -0.0001(11) -0.0104(12)
O1_18 0.025(4) 0.026(4) 0.019(4) 0.000(4) -0.009(3) 0.001(3)
C1_18 0.027(3) 0.025(3) 0.030(3) -0.003(3) -0.007(2) 0.001(2)
C2_18 0.043(4) 0.025(3) 0.042(4) -0.003(3) -0.006(3) 0.004(2)
F1_18 0.045(3) 0.039(3) 0.062(4) 0.008(3) -0.022(3) 0.007(2)
F2_18 0.070(5) 0.022(4) 0.054(8) 0.003(5) -0.021(5) -0.003(3)
F3_18 0.058(6) 0.048(5) 0.054(4) -0.006(5) 0.005(4) 0.022(5)
C3_18 0.041(4) 0.037(4) 0.044(4) 0.005(3) -0.017(3) -0.012(3)
F4_18 0.052(4) 0.043(3) 0.079(6) 0.014(3) -0.048(4) -0.016(3)
F5_18 0.081(5) 0.048(3) 0.044(3) -0.005(2) -0.023(3) -0.032(3)
F6_18 0.044(4) 0.058(6) 0.062(6) 0.007(5) -0.019(4) -0.023(4)
C4_18 0.029(3) 0.036(4) 0.030(3) 0.001(3) 0.003(2) -0.003(3)
F7_18 0.028(3) 0.044(3) 0.052(3) -0.003(2) 0.008(2) 0.004(2)
F8_18 0.055(6) 0.048(5) 0.037(5) 0.011(4) 0.004(4) -0.011(3)
F9_18 0.046(3) 0.053(3) 0.023(3) -0.005(2) -0.004(2) -0.004(3)
O1_19 0.038(7) 0.022(7) 0.023(4) -0.006(3) -0.007(3) 0.003(5)
C1_19 0.031(3) 0.025(3) 0.024(4) -0.009(3) -0.005(3) 0.006(3)
C2_19 0.037(3) 0.037(3) 0.027(3) -0.009(3) -0.012(3) 0.007(3)
F1_19 0.042(6) 0.034(3) 0.033(5) -0.005(3) -0.012(5) 0.012(3)
F2_19 0.050(5) 0.054(6) 0.030(3) -0.014(4) -0.017(3) 0.005(5)
F3_19 0.034(4) 0.051(8) 0.033(4) -0.011(5) -0.013(3) 0.005(4)
C3_19 0.046(4) 0.029(3) 0.033(4) -0.015(3) -0.003(3) 0.004(3)
F4_19 0.058(8) 0.019(5) 0.055(7) -0.009(5) -0.015(7) 0.005(5)
F5_19 0.056(5) 0.029(5) 0.036(6) -0.010(4) -0.011(4) -0.005(4)
F6_19 0.071(7) 0.045(5) 0.036(4) -0.025(3) 0.001(4) 0.009(6)
C4_19 0.035(3) 0.036(4) 0.024(3) -0.002(3) -0.004(3) 0.001(3)
F7_19 0.029(3) 0.048(5) 0.046(5) 0.001(5) -0.005(3) 0.001(4)
F8_19 0.045(7) 0.048(10) 0.023(3) -0.002(4) 0.002(3) 0.003(6)
F9_19 0.044(8) 0.040(5) 0.029(6) -0.003(5) 0.002(5) -0.011(4)
C1_9 0.0345(13) 0.0419(14) 0.0201(10) -0.0063(9) -0.0029(9) -0.0161(10)
C2_9 0.072(2) 0.0365(14) 0.0248(12) 0.0002(10) -0.0110(13) -0.0092(14)
C3_9 0.132(4) 0.056(2) 0.0377(17) 0.0180(15) -0.036(2) -0.045(2)
C4_9 0.087(3) 0.098(3) 0.0272(14) 0.0157(16) -0.0190(16) -0.061(2)
C5_9 0.0513(19) 0.130(4) 0.0251(14) -0.0032(18) -0.0005(13) -0.049(2)
C6_9 0.0310(13) 0.080(2) 0.0251(12) -0.0182(13) 0.0025(10) -0.0134(14)
C1_20 0.0185(9) 0.0235(10) 0.0247(10) -0.0051(8) -0.0054(8) -0.0009(8)
C2_20 0.0263(11) 0.0309(12) 0.0278(11) -0.0095(9) -0.0062(9) -0.0031(9)
C3_20 0.0326(13) 0.0357(13) 0.0388(13) -0.0134(11) -0.0108(11) -0.0067(10)
C4_20 0.0295(12) 0.0268(12) 0.0534(16) -0.0099(11) -0.0087(11) -0.0062(10)
C5_20 0.0285(12) 0.0302(12) 0.0391(13) 0.0011(10) -0.0060(10) -0.0070(10)
C6_20 0.0294(12) 0.0324(12) 0.0298(12) 0.0040(9) -0.0091(9) -0.0081(9)
C1_21 0.0254(11) 0.0258(11) 0.0268(11) -0.0058(8) -0.0106(9) -0.0014(8)
C2_21 0.0305(13) 0.0502(16) 0.0322(13) -0.0002(11) -0.0099(10) -0.0129(11)
C3_21 0.0527(19) 0.094(3) 0.0444(17) 0.0122(17) -0.0207(15) -0.0456(19)
C4_21 0.089(3) 0.060(2) 0.062(2) 0.0137(16) -0.046(2) -0.048(2)
C5_21 0.0587(18) 0.0325(13) 0.0477(16) -0.0061(12) -0.0319(14) -0.0099(12)
C6_21 0.0383(13) 0.0297(12) 0.0402(14) -0.0150(10) -0.0194(11) 0.0027(10)
C1_22 0.0205(10) 0.0215(10) 0.0246(10) -0.0028(8) -0.0044(8) 0.0004(8)
C2_22 0.0236(11) 0.0326(13) 0.0395(14) 0.0052(10) -0.0046(10) 0.0057(9)
C3_22 0.0378(14) 0.0389(15) 0.0444(15) 0.0083(12) -0.0101(12) 0.0078(11)
C4_22 0.0579(18) 0.0272(13) 0.0390(15) 0.0039(11) -0.0020(13) 0.0040(12)
C5_22 0.0441(15) 0.0287(13) 0.0379(14) 0.0007(10) -0.0008(12) -0.0106(11)
C6_22 0.0311(12) 0.0283(12) 0.0336(12) -0.0056(10) -0.0032(10) -0.0092(9)
O1_23 0.036(5) 0.044(7) 0.051(6) -0.019(5) -0.012(5) -0.009(5)
C1_23 0.045(5) 0.041(5) 0.049(5) -0.015(4) -0.007(4) -0.004(4)
C2_23 0.056(6) 0.060(6) 0.052(6) -0.021(4) -0.008(4) -0.011(4)
F1_23 0.076(9) 0.126(12) 0.063(9) -0.017(8) -0.029(7) 0.001(8)
F2_23 0.072(9) 0.057(10) 0.061(9) -0.031(8) 0.002(7) -0.024(6)
F3_23 0.065(9) 0.070(9) 0.072(11) -0.027(6) -0.004(7) -0.029(7)
C3_23 0.046(5) 0.073(6) 0.045(6) -0.010(5) -0.005(4) 0.006(5)
F4_23 0.031(9) 0.130(11) 0.067(11) -0.035(9) 0.002(7) -0.015(8)
F5_23 0.064(10) 0.076(7) 0.060(10) 0.003(7) -0.012(7) 0.017(6)
F6_23 0.057(8) 0.103(14) 0.047(7) -0.009(7) 0.001(6) 0.019(9)
C4_23 0.065(6) 0.045(5) 0.072(6) -0.003(4) -0.003(5) -0.008(4)
F7_23 0.105(11) 0.078(11) 0.086(12) 0.003(9) -0.011(10) -0.052(8)
F8_23 0.049(8) 0.056(8) 0.065(6) 0.010(5) -0.005(5) 0.007(7)
F9_23 0.085(8) 0.051(7) 0.103(13) 0.007(8) 0.016(8) 0.010(6)

loop_
_atom_type_symbol
_atom_type_description
_atom_type_scat_dispersion_real
_atom_type_scat_dispersion_imag
_atom_type_scat_source
C C 0.0033 0.0016 'International Tables Vol C Tables 4.2.6.8 and 6.1.1.4'
N N 0.0061 0.0033 'International Tables Vol C Tables 4.2.6.8 and 6.1.1.4'
O O 0.0106 0.0060 'International Tables Vol C Tables 4.2.6.8 and 6.1.1.4'
F F 0.0171 0.0103 'International Tables Vol C Tables 4.2.6.8 and 6.1.1.4'
Al Al 0.0645 0.0514 'International Tables Vol C Tables 4.2.6.8 and 6.1.1.4'
P P 0.1023 0.0942 'International Tables Vol C Tables 4.2.6.8 and 6.1.1.4'
Ga Ga 0.2307 1.6083 'International Tables Vol C Tables 4.2.6.8 and 6.1.1.4'
H H 0.0000 0.0000 'International Tables Vol C Tables 4.2.6.8 and 6.1.1.4'

loop_
_geom_angle_atom_site_label_1
_geom_angle_atom_site_label_2
_geom_angle_atom_site_label_3
_geom_angle
_geom_angle_site_symmetry_1
_geom_angle_site_symmetry_3
_geom_angle_publ_flag
P2 Ga1 P1 85.47(2) . . ?
P2 Ga1 Ga2 124.70(2) . . ?
P1 Ga1 Ga2 121.67(2) . . ?
P2 Ga1 H1 104.0(11) . . ?
P1 Ga1 H1 102.9(11) . . ?
Ga2 Ga1 H1 113.3(11) . . ?
N1 Ga2 P3 111.41(7) . . ?
N1 Ga2 Ga1 121.11(6) . . ?
P3 Ga2 Ga1 116.26(2) . . ?
N1 Ga2 P4 99.32(6) . . ?
P3 Ga2 P4 84.32(2) . . ?
Ga1 Ga2 P4 117.452(19) . . ?
C1 P1 C1_22 106.18(11) . . ?
C1 P1 C1_20 104.43(10) . . ?
C1_22 P1 C1_20 105.99(10) . . ?
C1 P1 Ga1 104.15(8) . . ?
C1_22 P1 Ga1 119.67(7) . . ?
C1_20 P1 Ga1 115.03(7) . . ?
C1_9 P2 C2 107.01(13) . . ?
C1_9 P2 C1_21 110.75(11) . . ?
C2 P2 C1_21 105.16(11) . . ?
C1_9 P2 Ga1 106.82(8) . . ?
C2 P2 Ga1 103.35(8) . . ?
C1_21 P2 Ga1 122.58(8) . . ?
C1_10 P4 C4 106.43(11) . . ?
C1_10 P4 C1_11 105.55(11) . . ?
C4 P4 C1_11 104.29(11) . . ?
C1_10 P4 Ga2 118.52(8) . . ?
C4 P4 Ga2 104.36(7) . . ?
C1_11 P4 Ga2 116.36(8) . . ?
C1_15 P3 C3 113.3(2) . . ?
C3 P3 C1_12 109.83(17) . . ?
C1_15 P3 C1_14 112.2(3) . . ?
C3 P3 C1_14 101.26(15) . . ?
C3 P3 C1_13 101.90(17) . . ?
C1_12 P3 C1_13 103.8(2) . . ?
C1_15 P3 Ga2 123.3(2) . . ?
C3 P3 Ga2 101.94(8) . . ?
C1_12 P3 Ga2 119.68(15) . . ?
C1_14 P3 Ga2 102.05(17) . . ?
C1_13 P3 Ga2 118.14(17) . . ?
O1_19 Al1 O1_18 111.9(13) . . ?
O1_2 Al1 O1_3 105.53(9) . . ?
O1_2 Al1 O1_1 112.7(4) . . ?
O1_3 Al1 O1_1 110.1(4) . . ?
O1_2 Al1 O1_4 108.9(2) . . ?
O1_3 Al1 O1_4 113.8(2) . . ?
O1_1 Al1 O1_4 106.0(5) . . ?
O1_5 Al2 O1_6 112.46(12) . . ?
O1_5 Al2 O1_8 109.65(12) . . ?
O1_6 Al2 O1_8 107.57(10) . . ?
O1_5 Al2 O1_7 106.76(12) . . ?
O1_6 Al2 O1_7 106.68(10) . . ?
O1_8 Al2 O1_7 113.78(11) . . ?
C1_17 N1 C1_16 118.8(2) . . ?
C1_17 N1 Ga2 118.70(15) . . ?
C1_16 N1 Ga2 122.37(17) . . ?
C3 C4 P4 113.18(15) . . ?
C3 C4 H4A 108.9 . . ?
P4 C4 H4A 108.9 . . ?
C3 C4 H4B 108.9 . . ?
P4 C4 H4B 108.9 . . ?
H4A C4 H4B 107.8 . . ?
C4 C3 P3 112.42(15) . . ?
C4 C3 H3A 109.1 . . ?
P3 C3 H3A 109.1 . . ?
C4 C3 H3B 109.1 . . ?
P3 C3 H3B 109.1 . . ?
H3A C3 H3B 107.9 . . ?
C2 C1 P1 114.15(16) . . ?
C2 C1 H1A 108.7 . . ?
P1 C1 H1A 108.7 . . ?
C2 C1 H1B 108.7 . . ?
P1 C1 H1B 108.7 . . ?
H1A C1 H1B 107.6 . . ?
C1 C2 P2 112.05(17) . . ?
C1 C2 H2A 109.2 . . ?
P2 C2 H2A 109.2 . . ?
C1 C2 H2B 109.2 . . ?
P2 C2 H2B 109.2 . . ?
H2A C2 H2B 107.9 . . ?
C1_1 O1_1 Al1 147.8(9) . . ?
O1_1 C1_1 C2_1 111.3(6) . . ?
O1_1 C1_1 C3_1 110.5(6) . . ?
C2_1 C1_1 C3_1 109.9(3) . . ?
O1_1 C1_1 C4_1 107.3(6) . . ?
C2_1 C1_1 C4_1 108.8(4) . . ?
C3_1 C1_1 C4_1 108.9(4) . . ?
F1_1 C2_1 F2_1 107.9(5) . . ?
F1_1 C2_1 F3_1 107.7(3) . . ?
F2_1 C2_1 F3_1 106.5(4) . . ?
F1_1 C2_1 C1_1 110.7(4) . . ?
F2_1 C2_1 C1_1 113.1(5) . . ?
F3_1 C2_1 C1_1 110.7(3) . . ?
F5_1 C3_1 F6_1 108.6(5) . . ?
F5_1 C3_1 F4_1 107.7(4) . . ?
F6_1 C3_1 F4_1 106.4(5) . . ?
F5_1 C3_1 C1_1 110.7(3) . . ?
F6_1 C3_1 C1_1 112.7(5) . . ?
F4_1 C3_1 C1_1 110.6(3) . . ?
F7_1 C4_1 F9_1 107.5(3) . . ?
F7_1 C4_1 F8_1 107.3(4) . . ?
F9_1 C4_1 F8_1 107.5(4) . . ?
F7_1 C4_1 C1_1 111.1(3) . . ?
F9_1 C4_1 C1_1 110.6(3) . . ?
F8_1 C4_1 C1_1 112.6(4) . . ?
C1_2 O1_2 Al1 146.41(16) . . ?
O1_2 C1_2 C2_2 111.0(2) . . ?
O1_2 C1_2 C4_2 111.7(2) . . ?
C2_2 C1_2 C4_2 108.2(2) . . ?
O1_2 C1_2 C3_2 106.8(2) . . ?
C2_2 C1_2 C3_2 109.9(2) . . ?
C4_2 C1_2 C3_2 109.2(2) . . ?
F2_2 C2_2 F1_2 107.5(2) . . ?
F2_2 C2_2 F3_2 107.4(2) . . ?
F1_2 C2_2 F3_2 106.9(2) . . ?
F2_2 C2_2 C1_2 113.0(2) . . ?
F1_2 C2_2 C1_2 110.5(2) . . ?
F3_2 C2_2 C1_2 111.2(2) . . ?
F5_2 C3_2 F4_2 107.6(2) . . ?
F5_2 C3_2 F6_2 107.6(2) . . ?
F4_2 C3_2 F6_2 108.0(2) . . ?
F5_2 C3_2 C1_2 110.8(2) . . ?
F4_2 C3_2 C1_2 110.1(2) . . ?
F6_2 C3_2 C1_2 112.6(2) . . ?
F7_2 C4_2 F9_2 107.6(2) . . ?
F7_2 C4_2 F8_2 108.5(2) . . ?
F9_2 C4_2 F8_2 106.8(2) . . ?
F7_2 C4_2 C1_2 110.8(2) . . ?
F9_2 C4_2 C1_2 111.0(2) . . ?
F8_2 C4_2 C1_2 111.8(2) . . ?
C1_3 O1_3 Al1 148.13(17) . . ?
O1_3 C1_3 C2_3 110.3(2) . . ?
O1_3 C1_3 C3_3 107.7(2) . . ?
C2_3 C1_3 C3_3 109.2(2) . . ?
O1_3 C1_3 C4_3 110.8(2) . . ?
C2_3 C1_3 C4_3 109.7(2) . . ?
C3_3 C1_3 C4_3 109.1(3) . . ?
F3_3 C2_3 F1_3 107.5(2) . . ?
F3_3 C2_3 F2_3 107.2(2) . . ?
F1_3 C2_3 F2_3 106.8(2) . . ?
F3_3 C2_3 C1_3 111.4(2) . . ?
F1_3 C2_3 C1_3 111.2(2) . . ?
F2_3 C2_3 C1_3 112.4(2) . . ?
F4_3 C3_3 F5_3 107.8(3) . . ?
F4_3 C3_3 F6_3 107.6(3) . . ?
F5_3 C3_3 F6_3 106.9(3) . . ?
F4_3 C3_3 C1_3 110.7(3) . . ?
F5_3 C3_3 C1_3 111.5(3) . . ?
F6_3 C3_3 C1_3 112.2(3) . . ?
F7_3 C4_3 F9_3 107.9(3) . . ?
F7_3 C4_3 F8_3 107.7(2) . . ?
F9_3 C4_3 F8_3 107.6(3) . . ?
F7_3 C4_3 C1_3 111.3(2) . . ?
F9_3 C4_3 C1_3 109.9(2) . . ?
F8_3 C4_3 C1_3 112.2(3) . . ?
C1_4 O1_4 Al1 143.6(5) . . ?
O1_4 C1_4 C3_4 109.6(4) . . ?
O1_4 C1_4 C2_4 112.0(4) . . ?
C3_4 C1_4 C2_4 109.4(3) . . ?
O1_4 C1_4 C4_4 107.7(4) . . ?
C3_4 C1_4 C4_4 109.4(3) . . ?
C2_4 C1_4 C4_4 108.7(3) . . ?
F3_4 C2_4 F1_4 107.8(4) . . ?
F3_4 C2_4 F2_4 107.2(3) . . ?
F1_4 C2_4 F2_4 108.0(5) . . ?
F3_4 C2_4 C1_4 111.7(3) . . ?
F1_4 C2_4 C1_4 109.2(4) . . ?
F2_4 C2_4 C1_4 112.8(4) . . ?
F5_4 C3_4 F4_4 107.0(4) . . ?
F5_4 C3_4 F6_4 108.4(4) . . ?
F4_4 C3_4 F6_4 107.2(4) . . ?
F5_4 C3_4 C1_4 111.0(4) . . ?
F4_4 C3_4 C1_4 110.9(3) . . ?
F6_4 C3_4 C1_4 112.1(3) . . ?
F9_4 C4_4 F7_4 107.3(4) . . ?
F9_4 C4_4 F8_4 108.3(3) . . ?
F7_4 C4_4 F8_4 107.2(4) . . ?
F9_4 C4_4 C1_4 110.8(3) . . ?
F7_4 C4_4 C1_4 110.4(4) . . ?
F8_4 C4_4 C1_4 112.8(3) . . ?
C1_5 O1_5 Al2 146.0(2) . . ?
O1_5 C1_5 C3_5 107.7(3) . . ?
O1_5 C1_5 C4_5 110.5(3) . . ?
C3_5 C1_5 C4_5 108.2(3) . . ?
O1_5 C1_5 C2_5 111.1(3) . . ?
C3_5 C1_5 C2_5 109.4(3) . . ?
C4_5 C1_5 C2_5 109.9(3) . . ?
F1_5 C2_5 F3_5 107.8(4) . . ?
F1_5 C2_5 F2_5 107.7(4) . . ?
F3_5 C2_5 F2_5 108.2(4) . . ?
F1_5 C2_5 C1_5 110.2(3) . . ?
F3_5 C2_5 C1_5 111.0(3) . . ?
F2_5 C2_5 C1_5 111.8(3) . . ?
F4_5 C3_5 F5_5 105.8(4) . . ?
F4_5 C3_5 F6_5 106.4(3) . . ?
F5_5 C3_5 F6_5 107.6(4) . . ?
F4_5 C3_5 C1_5 112.6(3) . . ?
F5_5 C3_5 C1_5 110.5(3) . . ?
F6_5 C3_5 C1_5 113.5(3) . . ?
F9_5 C4_5 F8_5 107.4(3) . . ?
F9_5 C4_5 F7_5 108.3(4) . . ?
F8_5 C4_5 F7_5 106.8(4) . . ?
F9_5 C4_5 C1_5 111.8(4) . . ?
F8_5 C4_5 C1_5 113.1(3) . . ?
F7_5 C4_5 C1_5 109.1(4) . . ?
C1_6 O1_6 Al2 149.44(18) . . ?
O1_6 C1_6 C2_6 108.6(2) . . ?
O1_6 C1_6 C3_6 109.3(2) . . ?
C2_6 C1_6 C3_6 108.9(2) . . ?
O1_6 C1_6 C4_6 112.0(2) . . ?
C2_6 C1_6 C4_6 109.6(2) . . ?
C3_6 C1_6 C4_6 108.4(2) . . ?
F3_6 C2_6 F1_6 107.3(3) . . ?
F3_6 C2_6 F2_6 107.3(3) . . ?
F1_6 C2_6 F2_6 107.2(3) . . ?
F3_6 C2_6 C1_6 111.2(3) . . ?
F1_6 C2_6 C1_6 110.1(3) . . ?
F2_6 C2_6 C1_6 113.5(3) . . ?
F4_6 C3_6 F6_6 108.3(3) . . ?
F4_6 C3_6 F5_6 107.5(3) . . ?
F6_6 C3_6 F5_6 107.4(2) . . ?
F4_6 C3_6 C1_6 111.4(2) . . ?
F6_6 C3_6 C1_6 112.4(3) . . ?
F5_6 C3_6 C1_6 109.6(3) . . ?
F7_6 C4_6 F9_6 107.8(2) . . ?
F7_6 C4_6 F8_6 108.1(3) . . ?
F9_6 C4_6 F8_6 108.1(3) . . ?
F7_6 C4_6 C1_6 111.1(3) . . ?
F9_6 C4_6 C1_6 109.5(2) . . ?
F8_6 C4_6 C1_6 112.2(2) . . ?
C1_7 O1_7 Al2 149.6(2) . . ?
O1_7 C1_7 C2_7 111.1(2) . . ?
O1_7 C1_7 C4_7 111.9(3) . . ?
C2_7 C1_7 C4_7 109.6(3) . . ?
O1_7 C1_7 C3_7 107.4(2) . . ?
C2_7 C1_7 C3_7 108.1(3) . . ?
C4_7 C1_7 C3_7 108.5(3) . . ?
F3_7 C2_7 F2_7 107.7(3) . . ?
F3_7 C2_7 F1_7 107.6(3) . . ?
F2_7 C2_7 F1_7 107.5(3) . . ?
F3_7 C2_7 C1_7 110.7(3) . . ?
F2_7 C2_7 C1_7 112.3(3) . . ?
F1_7 C2_7 C1_7 110.9(3) . . ?
F6_7 C3_7 F4_7 107.8(3) . . ?
F6_7 C3_7 F5_7 108.6(3) . . ?
F4_7 C3_7 F5_7 107.0(3) . . ?
F6_7 C3_7 C1_7 113.0(3) . . ?
F4_7 C3_7 C1_7 110.3(3) . . ?
F5_7 C3_7 C1_7 109.8(3) . . ?
F9_7 C4_7 F7_7 108.0(3) . . ?
F9_7 C4_7 F8_7 107.9(3) . . ?
F7_7 C4_7 F8_7 107.7(3) . . ?
F9_7 C4_7 C1_7 109.5(3) . . ?
F7_7 C4_7 C1_7 111.1(3) . . ?
F8_7 C4_7 C1_7 112.4(3) . . ?
C1_8 O1_8 Al2 147.19(18) . . ?
O1_8 C1_8 C2_8 108.3(2) . . ?
O1_8 C1_8 C4_8 111.3(3) . . ?
C2_8 C1_8 C4_8 110.1(3) . . ?
O1_8 C1_8 C3_8 111.1(3) . . ?
C2_8 C1_8 C3_8 108.4(3) . . ?
C4_8 C1_8 C3_8 107.5(3) . . ?
F3_8 C2_8 F2_8 107.6(3) . . ?
F3_8 C2_8 F1_8 107.6(3) . . ?
F2_8 C2_8 F1_8 108.2(3) . . ?
F3_8 C2_8 C1_8 110.9(3) . . ?
F2_8 C2_8 C1_8 113.2(3) . . ?
F1_8 C2_8 C1_8 109.1(3) . . ?
F4_8 C3_8 F5_8 108.3(3) . . ?
F4_8 C3_8 F6_8 107.7(3) . . ?
F5_8 C3_8 F6_8 108.2(3) . . ?
F4_8 C3_8 C1_8 110.1(3) . . ?
F5_8 C3_8 C1_8 110.5(3) . . ?
F6_8 C3_8 C1_8 111.9(3) . . ?
F9_8 C4_8 F7_8 108.1(3) . . ?
F9_8 C4_8 F8_8 107.9(3) . . ?
F7_8 C4_8 F8_8 106.7(3) . . ?
F9_8 C4_8 C1_8 109.8(3) . . ?
F7_8 C4_8 C1_8 111.8(3) . . ?
F8_8 C4_8 C1_8 112.3(3) . . ?
C2_10 C1_10 C6_10 110.1(2) . . ?
C2_10 C1_10 P4 114.42(16) . . ?
C6_10 C1_10 P4 109.58(16) . . ?
C2_10 C1_10 H1_10 107.5 . . ?
C6_10 C1_10 H1_10 107.5 . . ?
P4 C1_10 H1_10 107.5 . . ?
C1_10 C2_10 C3_10 108.8(2) . . ?
C1_10 C2_10 H2A_10 109.9 . . ?
C3_10 C2_10 H2A_10 109.9 . . ?
C1_10 C2_10 H2B_10 109.9 . . ?
C3_10 C2_10 H2B_10 109.9 . . ?
H2A_10 C2_10 H2B_10 108.3 . . ?
C4_10 C3_10 C2_10 111.0(2) . . ?
C4_10 C3_10 H3A_10 109.4 . . ?
C2_10 C3_10 H3A_10 109.4 . . ?
C4_10 C3_10 H3B_10 109.4 . . ?
C2_10 C3_10 H3B_10 109.4 . . ?
H3A_10 C3_10 H3B_10 108.0 . . ?
C5_10 C4_10 C3_10 111.5(3) . . ?
C5_10 C4_10 H4A_10 109.3 . . ?
C3_10 C4_10 H4A_10 109.3 . . ?
C5_10 C4_10 H4B_10 109.3 . . ?
C3_10 C4_10 H4B_10 109.3 . . ?
H4A_10 C4_10 H4B_10 108.0 . . ?
C4_10 C5_10 C6_10 111.6(3) . . ?
C4_10 C5_10 H5A_10 109.3 . . ?
C6_10 C5_10 H5A_10 109.3 . . ?
C4_10 C5_10 H5B_10 109.3 . . ?
C6_10 C5_10 H5B_10 109.3 . . ?
H5A_10 C5_10 H5B_10 108.0 . . ?
C5_10 C6_10 C1_10 111.5(2) . . ?
C5_10 C6_10 H6A_10 109.3 . . ?
C1_10 C6_10 H6A_10 109.3 . . ?
C5_10 C6_10 H6B_10 109.3 . . ?
C1_10 C6_10 H6B_10 109.3 . . ?
H6A_10 C6_10 H6B_10 108.0 . . ?
C2_11 C1_11 C6_11 111.3(2) . . ?
C2_11 C1_11 P4 110.10(17) . . ?
C6_11 C1_11 P4 113.42(19) . . ?
C2_11 C1_11 H1_11 107.2 . . ?
C6_11 C1_11 H1_11 107.2 . . ?
P4 C1_11 H1_11 107.2 . . ?
C3_11 C2_11 C1_11 111.5(3) . . ?
C3_11 C2_11 H2A_11 109.3 . . ?
C1_11 C2_11 H2A_11 109.3 . . ?
C3_11 C2_11 H2B_11 109.3 . . ?
C1_11 C2_11 H2B_11 109.3 . . ?
H2A_11 C2_11 H2B_11 108.0 . . ?
C4_11 C3_11 C2_11 109.3(3) . . ?
C4_11 C3_11 H3A_11 109.8 . . ?
C2_11 C3_11 H3A_11 109.8 . . ?
C4_11 C3_11 H3B_11 109.8 . . ?
C2_11 C3_11 H3B_11 109.8 . . ?
H3A_11 C3_11 H3B_11 108.3 . . ?
C3_11 C4_11 C5_11 110.1(3) . . ?
C3_11 C4_11 H4A_11 109.6 . . ?
C5_11 C4_11 H4A_11 109.6 . . ?
C3_11 C4_11 H4B_11 109.6 . . ?
C5_11 C4_11 H4B_11 109.6 . . ?
H4A_11 C4_11 H4B_11 108.1 . . ?
C4_11 C5_11 C6_11 112.0(3) . . ?
C4_11 C5_11 H5A_11 109.2 . . ?
C6_11 C5_11 H5A_11 109.2 . . ?
C4_11 C5_11 H5B_11 109.2 . . ?
C6_11 C5_11 H5B_11 109.2 . . ?
H5A_11 C5_11 H5B_11 107.9 . . ?
C1_11 C6_11 C5_11 109.4(3) . . ?
C1_11 C6_11 H6A_11 109.8 . . ?
C5_11 C6_11 H6A_11 109.8 . . ?
C1_11 C6_11 H6B_11 109.8 . . ?
C5_11 C6_11 H6B_11 109.8 . . ?
H6A_11 C6_11 H6B_11 108.2 . . ?
C2_12 C1_12 C6_12 110.2(4) . . ?
C2_12 C1_12 P3 114.7(3) . . ?
C6_12 C1_12 P3 110.9(3) . . ?
C2_12 C1_12 H1_12 106.9 . . ?
C6_12 C1_12 H1_12 106.9 . . ?
P3 C1_12 H1_12 106.9 . . ?
C1_12 C2_12 C3_12 110.3(4) . . ?
C1_12 C2_12 H2A_12 109.6 . . ?
C3_12 C2_12 H2A_12 109.6 . . ?
C1_12 C2_12 H2B_12 109.6 . . ?
C3_12 C2_12 H2B_12 109.6 . . ?
H2A_12 C2_12 H2B_12 108.1 . . ?
C4_12 C3_12 C2_12 111.0(4) . . ?
C4_12 C3_12 H3A_12 109.4 . . ?
C2_12 C3_12 H3A_12 109.4 . . ?
C4_12 C3_12 H3B_12 109.4 . . ?
C2_12 C3_12 H3B_12 109.4 . . ?
H3A_12 C3_12 H3B_12 108.0 . . ?
C5_12 C4_12 C3_12 111.3(5) . . ?
C5_12 C4_12 H4A_12 109.4 . . ?
C3_12 C4_12 H4A_12 109.4 . . ?
C5_12 C4_12 H4B_12 109.4 . . ?
C3_12 C4_12 H4B_12 109.4 . . ?
H4A_12 C4_12 H4B_12 108.0 . . ?
C4_12 C5_12 C6_12 111.1(4) . . ?
C4_12 C5_12 H5A_12 109.4 . . ?
C6_12 C5_12 H5A_12 109.4 . . ?
C4_12 C5_12 H5B_12 109.4 . . ?
C6_12 C5_12 H5B_12 109.4 . . ?
H5A_12 C5_12 H5B_12 108.0 . . ?
C5_12 C6_12 C1_12 110.1(4) . . ?
C5_12 C6_12 H6A_12 109.6 . . ?
C1_12 C6_12 H6A_12 109.6 . . ?
C5_12 C6_12 H6B_12 109.6 . . ?
C1_12 C6_12 H6B_12 109.6 . . ?
H6A_12 C6_12 H6B_12 108.1 . . ?
C6_14 C1_14 C2_14 112.0(4) . . ?
C6_14 C1_14 P3 111.6(3) . . ?
C2_14 C1_14 P3 114.1(3) . . ?
C6_14 C1_14 H1_14 106.1 . . ?
C2_14 C1_14 H1_14 106.1 . . ?
P3 C1_14 H1_14 106.1 . . ?
C1_14 C2_14 C3_14 112.1(4) . . ?
C1_14 C2_14 H2A_14 109.2 . . ?
C3_14 C2_14 H2A_14 109.2 . . ?
C1_14 C2_14 H2B_14 109.2 . . ?
C3_14 C2_14 H2B_14 109.2 . . ?
H2A_14 C2_14 H2B_14 107.9 . . ?
C4_14 C3_14 C2_14 110.3(4) . . ?
C4_14 C3_14 H3A_14 109.6 . . ?
C2_14 C3_14 H3A_14 109.6 . . ?
C4_14 C3_14 H3B_14 109.6 . . ?
C2_14 C3_14 H3B_14 109.6 . . ?
H3A_14 C3_14 H3B_14 108.1 . . ?
C5_14 C4_14 C3_14 109.4(4) . . ?
C5_14 C4_14 H4A_14 109.8 . . ?
C3_14 C4_14 H4A_14 109.8 . . ?
C5_14 C4_14 H4B_14 109.8 . . ?
C3_14 C4_14 H4B_14 109.8 . . ?
H4A_14 C4_14 H4B_14 108.2 . . ?
C4_14 C5_14 C6_14 111.6(4) . . ?
C4_14 C5_14 H5A_14 109.3 . . ?
C6_14 C5_14 H5A_14 109.3 . . ?
C4_14 C5_14 H5B_14 109.3 . . ?
C6_14 C5_14 H5B_14 109.3 . . ?
H5A_14 C5_14 H5B_14 108.0 . . ?
C1_14 C6_14 C5_14 111.0(4) . . ?
C1_14 C6_14 H6A_14 109.4 . . ?
C5_14 C6_14 H6A_14 109.4 . . ?
C1_14 C6_14 H6B_14 109.4 . . ?
C5_14 C6_14 H6B_14 109.4 . . ?
H6A_14 C6_14 H6B_14 108.0 . . ?
C6_13 C1_13 C2_13 109.5(4) . . ?
C6_13 C1_13 P3 116.9(3) . . ?
C2_13 C1_13 P3 111.7(3) . . ?
C6_13 C1_13 H1_13 106.0 . . ?
C2_13 C1_13 H1_13 106.0 . . ?
P3 C1_13 H1_13 106.0 . . ?
C3_13 C2_13 C1_13 110.7(4) . . ?
C3_13 C2_13 H2A_13 109.5 . . ?
C1_13 C2_13 H2A_13 109.5 . . ?
C3_13 C2_13 H2B_13 109.5 . . ?
C1_13 C2_13 H2B_13 109.5 . . ?
H2A_13 C2_13 H2B_13 108.1 . . ?
C4_13 C3_13 C2_13 110.0(4) . . ?
C4_13 C3_13 H3A_13 109.7 . . ?
C2_13 C3_13 H3A_13 109.7 . . ?
C4_13 C3_13 H3B_13 109.7 . . ?
C2_13 C3_13 H3B_13 109.7 . . ?
H3A_13 C3_13 H3B_13 108.2 . . ?
C3_13 C4_13 C5_13 110.6(5) . . ?
C3_13 C4_13 H4A_13 109.5 . . ?
C5_13 C4_13 H4A_13 109.5 . . ?
C3_13 C4_13 H4B_13 109.5 . . ?
C5_13 C4_13 H4B_13 109.5 . . ?
H4A_13 C4_13 H4B_13 108.1 . . ?
C4_13 C5_13 C6_13 111.6(4) . . ?
C4_13 C5_13 H5A_13 109.3 . . ?
C6_13 C5_13 H5A_13 109.3 . . ?
C4_13 C5_13 H5B_13 109.3 . . ?
C6_13 C5_13 H5B_13 109.3 . . ?
H5A_13 C5_13 H5B_13 108.0 . . ?
C1_13 C6_13 C5_13 110.5(4) . . ?
C1_13 C6_13 H6A_13 109.5 . . ?
C5_13 C6_13 H6A_13 109.5 . . ?
C1_13 C6_13 H6B_13 109.5 . . ?
C5_13 C6_13 H6B_13 109.5 . . ?
H6A_13 C6_13 H6B_13 108.1 . . ?
C2_15 C1_15 C6_15 110.1(5) . . ?
C2_15 C1_15 P3 114.6(4) . . ?
C6_15 C1_15 P3 108.1(4) . . ?
C2_15 C1_15 H1_15 107.9 . . ?
C6_15 C1_15 H1_15 107.9 . . ?
P3 C1_15 H1_15 107.9 . . ?
C1_15 C2_15 C3_15 108.5(4) . . ?
C1_15 C2_15 H2A_15 110.0 . . ?
C3_15 C2_15 H2A_15 110.0 . . ?
C1_15 C2_15 H2B_15 110.0 . . ?
C3_15 C2_15 H2B_15 110.0 . . ?
H2A_15 C2_15 H2B_15 108.4 . . ?
C2_15 C3_15 C4_15 112.3(5) . . ?
C2_15 C3_15 H3A_15 109.1 . . ?
C4_15 C3_15 H3A_15 109.1 . . ?
C2_15 C3_15 H3B_15 109.1 . . ?
C4_15 C3_15 H3B_15 109.1 . . ?
H3A_15 C3_15 H3B_15 107.9 . . ?
C5_15 C4_15 C3_15 110.6(5) . . ?
C5_15 C4_15 H4A_15 109.5 . . ?
C3_15 C4_15 H4A_15 109.5 . . ?
C5_15 C4_15 H4B_15 109.5 . . ?
C3_15 C4_15 H4B_15 109.5 . . ?
H4A_15 C4_15 H4B_15 108.1 . . ?
C6_15 C5_15 C4_15 110.8(5) . . ?
C6_15 C5_15 H5A_15 109.5 . . ?
C4_15 C5_15 H5A_15 109.5 . . ?
C6_15 C5_15 H5B_15 109.5 . . ?
C4_15 C5_15 H5B_15 109.5 . . ?
H5A_15 C5_15 H5B_15 108.1 . . ?
C5_15 C6_15 C1_15 110.5(5) . . ?
C5_15 C6_15 H6A_15 109.5 . . ?
C1_15 C6_15 H6A_15 109.5 . . ?
C5_15 C6_15 H6B_15 109.5 . . ?
C1_15 C6_15 H6B_15 109.5 . . ?
H6A_15 C6_15 H6B_15 108.1 . . ?
C6_16 C1_16 C2_16 118.2(2) . . ?
C6_16 C1_16 N1 119.6(2) . . ?
C2_16 C1_16 N1 122.3(2) . . ?
C3_16 C2_16 C1_16 120.1(3) . . ?
C3_16 C2_16 H2_16 119.9 . . ?
C1_16 C2_16 H2_16 119.9 . . ?
C4_16 C3_16 C2_16 121.1(3) . . ?
C4_16 C3_16 H3_16 119.5 . . ?
C2_16 C3_16 H3_16 119.5 . . ?
C5_16 C4_16 C3_16 119.0(3) . . ?
C5_16 C4_16 H4_16 120.5 . . ?
C3_16 C4_16 H4_16 120.5 . . ?
C4_16 C5_16 C6_16 120.4(3) . . ?
C4_16 C5_16 H5_16 119.8 . . ?
C6_16 C5_16 H5_16 119.8 . . ?
C1_16 C6_16 C5_16 121.1(2) . . ?
C1_16 C6_16 H6_16 119.4 . . ?
C5_16 C6_16 H6_16 119.4 . . ?
N1 C1_17 C2_17 119.8(2) . . ?
N1 C1_17 C6_17 123.4(2) . . ?
C2_17 C1_17 C6_17 116.8(2) . . ?
C3_17 C2_17 C1_17 122.1(2) . . ?
C3_17 C2_17 H2_17 119.0 . . ?
C1_17 C2_17 H2_17 119.0 . . ?
C2_17 C3_17 C4_17 120.0(3) . . ?
C2_17 C3_17 H3_17 120.0 . . ?
C4_17 C3_17 H3_17 120.0 . . ?
C5_17 C4_17 C3_17 118.8(3) . . ?
C5_17 C4_17 H4_17 120.6 . . ?
C3_17 C4_17 H4_17 120.6 . . ?
C6_17 C5_17 C4_17 121.6(3) . . ?
C6_17 C5_17 H5_17 119.2 . . ?
C4_17 C5_17 H5_17 119.2 . . ?
C5_17 C6_17 C1_17 120.8(3) . . ?
C5_17 C6_17 H6_17 119.6 . . ?
C1_17 C6_17 H6_17 119.6 . . ?
C1_18 O1_18 Al1 146(2) . . ?
O1_18 C1_18 C3_18 111.9(13) . . ?
O1_18 C1_18 C2_18 108.0(13) . . ?
C3_18 C1_18 C2_18 109.9(8) . . ?
O1_18 C1_18 C4_18 108.2(14) . . ?
C3_18 C1_18 C4_18 109.5(8) . . ?
C2_18 C1_18 C4_18 109.1(8) . . ?
F2_18 C2_18 F1_18 107.0(10) . . ?
F2_18 C2_18 F3_18 110.2(13) . . ?
F1_18 C2_18 F3_18 108.7(9) . . ?
F2_18 C2_18 C1_18 111.8(12) . . ?
F1_18 C2_18 C1_18 110.8(7) . . ?
F3_18 C2_18 C1_18 108.3(9) . . ?
F4_18 C3_18 F6_18 108.4(13) . . ?
F4_18 C3_18 F5_18 105.3(9) . . ?
F6_18 C3_18 F5_18 106.1(12) . . ?
F4_18 C3_18 C1_18 112.1(8) . . ?
F6_18 C3_18 C1_18 112.5(11) . . ?
F5_18 C3_18 C1_18 112.0(8) . . ?
F9_18 C4_18 F7_18 107.9(9) . . ?
F9_18 C4_18 F8_18 109.7(9) . . ?
F7_18 C4_18 F8_18 107.3(11) . . ?
F9_18 C4_18 C1_18 110.5(7) . . ?
F7_18 C4_18 C1_18 109.3(7) . . ?
F8_18 C4_18 C1_18 112.0(11) . . ?
C1_19 O1_19 Al1 150(2) . . ?
O1_19 C1_19 C3_19 109.4(14) . . ?
O1_19 C1_19 C4_19 111.3(15) . . ?
C3_19 C1_19 C4_19 108.5(9) . . ?
O1_19 C1_19 C2_19 108.2(14) . . ?
C3_19 C1_19 C2_19 109.6(9) . . ?
C4_19 C1_19 C2_19 109.8(9) . . ?
F1_19 C2_19 F3_19 108.4(11) . . ?
F1_19 C2_19 F2_19 108.4(10) . . ?
F3_19 C2_19 F2_19 108.1(13) . . ?
F1_19 C2_19 C1_19 110.6(9) . . ?
F3_19 C2_19 C1_19 109.7(12) . . ?
F2_19 C2_19 C1_19 111.6(9) . . ?
F6_19 C3_19 F5_19 107.7(13) . . ?
F6_19 C3_19 F4_19 108.8(14) . . ?
F5_19 C3_19 F4_19 103.9(14) . . ?
F6_19 C3_19 C1_19 111.2(10) . . ?
F5_19 C3_19 C1_19 112.4(11) . . ?
F4_19 C3_19 C1_19 112.6(14) . . ?
F7_19 C4_19 F9_19 107.6(16) . . ?
F7_19 C4_19 F8_19 107.3(12) . . ?
F9_19 C4_19 F8_19 106.7(17) . . ?
F7_19 C4_19 C1_19 112.1(9) . . ?
F9_19 C4_19 C1_19 111.6(15) . . ?
F8_19 C4_19 C1_19 111.3(14) . . ?
C2_9 C1_9 C6_9 110.3(2) . . ?
C2_9 C1_9 P2 110.67(18) . . ?
C6_9 C1_9 P2 117.1(2) . . ?
C2_9 C1_9 H1_9 106.0 . . ?
C6_9 C1_9 H1_9 106.0 . . ?
P2 C1_9 H1_9 106.0 . . ?
C1_9 C2_9 C3_9 110.3(3) . . ?
C1_9 C2_9 H2A_9 109.6 . . ?
C3_9 C2_9 H2A_9 109.6 . . ?
C1_9 C2_9 H2B_9 109.6 . . ?
C3_9 C2_9 H2B_9 109.6 . . ?
H2A_9 C2_9 H2B_9 108.1 . . ?
C4_9 C3_9 C2_9 110.6(3) . . ?
C4_9 C3_9 H3A_9 109.5 . . ?
C2_9 C3_9 H3A_9 109.5 . . ?
C4_9 C3_9 H3B_9 109.5 . . ?
C2_9 C3_9 H3B_9 109.5 . . ?
H3A_9 C3_9 H3B_9 108.1 . . ?
C5_9 C4_9 C3_9 111.8(3) . . ?
C5_9 C4_9 H4A_9 109.3 . . ?
C3_9 C4_9 H4A_9 109.3 . . ?
C5_9 C4_9 H4B_9 109.3 . . ?
C3_9 C4_9 H4B_9 109.3 . . ?
H4A_9 C4_9 H4B_9 107.9 . . ?
C6_9 C5_9 C4_9 110.8(3) . . ?
C6_9 C5_9 H5A_9 109.5 . . ?
C4_9 C5_9 H5A_9 109.5 . . ?
C6_9 C5_9 H5B_9 109.5 . . ?
C4_9 C5_9 H5B_9 109.5 . . ?
H5A_9 C5_9 H5B_9 108.1 . . ?
C5_9 C6_9 C1_9 110.2(3) . . ?
C5_9 C6_9 H6A_9 109.6 . . ?
C1_9 C6_9 H6A_9 109.6 . . ?
C5_9 C6_9 H6B_9 109.6 . . ?
C1_9 C6_9 H6B_9 109.6 . . ?
H6A_9 C6_9 H6B_9 108.1 . . ?
C2_20 C1_20 C6_20 110.20(19) . . ?
C2_20 C1_20 P1 111.50(15) . . ?
C6_20 C1_20 P1 113.40(15) . . ?
C2_20 C1_20 H1_20 107.1 . . ?
C6_20 C1_20 H1_20 107.1 . . ?
P1 C1_20 H1_20 107.1 . . ?
C3_20 C2_20 C1_20 110.68(19) . . ?
C3_20 C2_20 H2A_20 109.5 . . ?
C1_20 C2_20 H2A_20 109.5 . . ?
C3_20 C2_20 H2B_20 109.5 . . ?
C1_20 C2_20 H2B_20 109.5 . . ?
H2A_20 C2_20 H2B_20 108.1 . . ?
C4_20 C3_20 C2_20 111.7(2) . . ?
C4_20 C3_20 H3A_20 109.3 . . ?
C2_20 C3_20 H3A_20 109.3 . . ?
C4_20 C3_20 H3B_20 109.3 . . ?
C2_20 C3_20 H3B_20 109.3 . . ?
H3A_20 C3_20 H3B_20 107.9 . . ?
C5_20 C4_20 C3_20 111.6(2) . . ?
C5_20 C4_20 H4A_20 109.3 . . ?
C3_20 C4_20 H4A_20 109.3 . . ?
C5_20 C4_20 H4B_20 109.3 . . ?
C3_20 C4_20 H4B_20 109.3 . . ?
H4A_20 C4_20 H4B_20 108.0 . . ?
C4_20 C5_20 C6_20 111.3(2) . . ?
C4_20 C5_20 H5A_20 109.4 . . ?
C6_20 C5_20 H5A_20 109.4 . . ?
C4_20 C5_20 H5B_20 109.4 . . ?
C6_20 C5_20 H5B_20 109.4 . . ?
H5A_20 C5_20 H5B_20 108.0 . . ?
C5_20 C6_20 C1_20 110.5(2) . . ?
C5_20 C6_20 H6A_20 109.5 . . ?
C1_20 C6_20 H6A_20 109.5 . . ?
C5_20 C6_20 H6B_20 109.5 . . ?
C1_20 C6_20 H6B_20 109.5 . . ?
H6A_20 C6_20 H6B_20 108.1 . . ?
C2_21 C1_21 C6_21 109.7(2) . . ?
C2_21 C1_21 P2 110.35(16) . . ?
C6_21 C1_21 P2 113.68(16) . . ?
C2_21 C1_21 H1_21 107.6 . . ?
C6_21 C1_21 H1_21 107.6 . . ?
P2 C1_21 H1_21 107.6 . . ?
C3_21 C2_21 C1_21 110.9(2) . . ?
C3_21 C2_21 H2A_21 109.5 . . ?
C1_21 C2_21 H2A_21 109.5 . . ?
C3_21 C2_21 H2B_21 109.5 . . ?
C1_21 C2_21 H2B_21 109.5 . . ?
H2A_21 C2_21 H2B_21 108.0 . . ?
C4_21 C3_21 C2_21 112.2(3) . . ?
C4_21 C3_21 H3A_21 109.2 . . ?
C2_21 C3_21 H3A_21 109.2 . . ?
C4_21 C3_21 H3B_21 109.2 . . ?
C2_21 C3_21 H3B_21 109.2 . . ?
H3A_21 C3_21 H3B_21 107.9 . . ?
C5_21 C4_21 C3_21 110.6(3) . . ?
C5_21 C4_21 H4A_21 109.5 . . ?
C3_21 C4_21 H4A_21 109.5 . . ?
C5_21 C4_21 H4B_21 109.5 . . ?
C3_21 C4_21 H4B_21 109.5 . . ?
H4A_21 C4_21 H4B_21 108.1 . . ?
C4_21 C5_21 C6_21 111.9(2) . . ?
C4_21 C5_21 H5A_21 109.2 . . ?
C6_21 C5_21 H5A_21 109.2 . . ?
C4_21 C5_21 H5B_21 109.2 . . ?
C6_21 C5_21 H5B_21 109.2 . . ?
H5A_21 C5_21 H5B_21 107.9 . . ?
C5_21 C6_21 C1_21 111.6(2) . . ?
C5_21 C6_21 H6A_21 109.3 . . ?
C1_21 C6_21 H6A_21 109.3 . . ?
C5_21 C6_21 H6B_21 109.3 . . ?
C1_21 C6_21 H6B_21 109.3 . . ?
H6A_21 C6_21 H6B_21 108.0 . . ?
C6_22 C1_22 C2_22 111.2(2) . . ?
C6_22 C1_22 P1 111.66(16) . . ?
C2_22 C1_22 P1 113.98(15) . . ?
C6_22 C1_22 H1_22 106.5 . . ?
C2_22 C1_22 H1_22 106.5 . . ?
P1 C1_22 H1_22 106.5 . . ?
C3_22 C2_22 C1_22 109.9(2) . . ?
C3_22 C2_22 H2A_22 109.7 . . ?
C1_22 C2_22 H2A_22 109.7 . . ?
C3_22 C2_22 H2B_22 109.7 . . ?
C1_22 C2_22 H2B_22 109.7 . . ?
H2A_22 C2_22 H2B_22 108.2 . . ?
C4_22 C3_22 C2_22 111.3(3) . . ?
C4_22 C3_22 H3A_22 109.4 . . ?
C2_22 C3_22 H3A_22 109.4 . . ?
C4_22 C3_22 H3B_22 109.4 . . ?
C2_22 C3_22 H3B_22 109.4 . . ?
H3A_22 C3_22 H3B_22 108.0 . . ?
C3_22 C4_22 C5_22 111.4(2) . . ?
C3_22 C4_22 H4A_22 109.3 . . ?
C5_22 C4_22 H4A_22 109.3 . . ?
C3_22 C4_22 H4B_22 109.3 . . ?
C5_22 C4_22 H4B_22 109.3 . . ?
H4A_22 C4_22 H4B_22 108.0 . . ?
C4_22 C5_22 C6_22 111.7(2) . . ?
C4_22 C5_22 H5A_22 109.3 . . ?
C6_22 C5_22 H5A_22 109.3 . . ?
C4_22 C5_22 H5B_22 109.3 . . ?
C6_22 C5_22 H5B_22 109.3 . . ?
H5A_22 C5_22 H5B_22 107.9 . . ?
C5_22 C6_22 C1_22 110.3(2) . . ?
C5_22 C6_22 H6A_22 109.6 . . ?
C1_22 C6_22 H6A_22 109.6 . . ?
C5_22 C6_22 H6B_22 109.6 . . ?
C1_22 C6_22 H6B_22 109.6 . . ?
H6A_22 C6_22 H6B_22 108.1 . . ?
C1_23 O1_23 Al2 157.1(14) . . ?
O1_23 C1_23 C2_23 110.1(12) . . ?
O1_23 C1_23 C3_23 110.1(13) . . ?
C2_23 C1_23 C3_23 113.0(11) . . ?
O1_23 C1_23 C4_23 111.9(13) . . ?
C2_23 C1_23 C4_23 107.9(11) . . ?
C3_23 C1_23 C4_23 103.6(11) . . ?
F3_23 C2_23 F2_23 109.1(16) . . ?
F3_23 C2_23 F1_23 107.4(15) . . ?
F2_23 C2_23 F1_23 105.7(15) . . ?
F3_23 C2_23 C1_23 112.0(14) . . ?
F2_23 C2_23 C1_23 111.7(13) . . ?
F1_23 C2_23 C1_23 110.8(13) . . ?
F5_23 C3_23 F6_23 107.0(16) . . ?
F5_23 C3_23 F4_23 112.6(17) . . ?
F6_23 C3_23 F4_23 105.3(17) . . ?
F5_23 C3_23 C1_23 112.2(14) . . ?
F6_23 C3_23 C1_23 109.4(15) . . ?
F4_23 C3_23 C1_23 110.0(16) . . ?
F9_23 C4_23 F7_23 107.4(17) . . ?
F9_23 C4_23 F8_23 111.3(15) . . ?
F7_23 C4_23 F8_23 107.0(15) . . ?
F9_23 C4_23 C1_23 109.4(13) . . ?
F7_23 C4_23 C1_23 111.8(14) . . ?
F8_23 C4_23 C1_23 109.9(12) . . ?

loop_
_geom_bond_atom_site_label_1
_geom_bond_atom_site_label_2
_geom_bond_distance
_geom_bond_site_symmetry_2
_geom_bond_publ_flag
Ga1 P2 2.4437(7) . ?
Ga1 P1 2.4572(8) . ?
Ga1 Ga2 2.4853(6) . ?
Ga1 H1 1.44(3) . ?
Ga2 N1 1.919(2) . ?
Ga2 P3 2.4732(9) . ?
Ga2 P4 2.5050(7) . ?
P1 C1 1.840(2) . ?
P1 C1_22 1.840(2) . ?
P1 C1_20 1.842(2) . ?
P2 C1_9 1.826(2) . ?
P2 C2 1.837(2) . ?
P2 C1_21 1.843(2) . ?
P4 C1_10 1.839(2) . ?
P4 C4 1.842(2) . ?
P4 C1_11 1.854(2) . ?
P3 C1_15 1.774(6) . ?
P3 C3 1.827(2) . ?
P3 C1_12 1.857(4) . ?
P3 C1_14 1.873(4) . ?
P3 C1_13 1.922(5) . ?
Al1 O1_19 1.603(19) . ?
Al1 O1_18 1.72(2) . ?
Al1 O1_2 1.7242(18) . ?
Al1 O1_3 1.7254(18) . ?
Al1 O1_1 1.733(8) . ?
Al1 O1_4 1.760(5) . ?
Al2 O1_5 1.712(3) . ?
Al2 O1_6 1.7220(19) . ?
Al2 O1_8 1.7244(19) . ?
Al2 O1_7 1.735(2) . ?
Al2 O1_23 1.917(16) . ?
N1 C1_17 1.396(3) . ?
N1 C1_16 1.432(3) . ?
C4 C3 1.537(3) . ?
C4 H4A 0.9900 . ?
C4 H4B 0.9900 . ?
C3 H3A 0.9900 . ?
C3 H3B 0.9900 . ?
C1 C2 1.527(3) . ?
C1 H1A 0.9900 . ?
C1 H1B 0.9900 . ?
C2 H2A 0.9900 . ?
C2 H2B 0.9900 . ?
O1_1 C1_1 1.351(5) . ?
C1_1 C2_1 1.556(5) . ?
C1_1 C3_1 1.558(6) . ?
C1_1 C4_1 1.560(5) . ?
C2_1 F1_1 1.326(6) . ?
C2_1 F2_1 1.328(6) . ?
C2_1 F3_1 1.335(5) . ?
C3_1 F5_1 1.323(5) . ?
C3_1 F6_1 1.332(6) . ?
C3_1 F4_1 1.333(5) . ?
C4_1 F7_1 1.328(5) . ?
C4_1 F9_1 1.332(5) . ?
C4_1 F8_1 1.340(5) . ?
O1_2 C1_2 1.349(3) . ?
C1_2 C2_2 1.553(4) . ?
C1_2 C4_2 1.557(4) . ?
C1_2 C3_2 1.561(3) . ?
C2_2 F2_2 1.330(3) . ?
C2_2 F1_2 1.332(3) . ?
C2_2 F3_2 1.332(3) . ?
C3_2 F5_2 1.322(3) . ?
C3_2 F4_2 1.332(3) . ?
C3_2 F6_2 1.337(3) . ?
C4_2 F7_2 1.316(4) . ?
C4_2 F9_2 1.335(3) . ?
C4_2 F8_2 1.347(3) . ?
O1_3 C1_3 1.349(3) . ?
C1_3 C2_3 1.554(4) . ?
C1_3 C3_3 1.554(4) . ?
C1_3 C4_3 1.554(4) . ?
C2_3 F3_3 1.320(3) . ?
C2_3 F1_3 1.329(3) . ?
C2_3 F2_3 1.346(3) . ?
C3_3 F4_3 1.327(4) . ?
C3_3 F5_3 1.332(5) . ?
C3_3 F6_3 1.339(4) . ?
C4_3 F7_3 1.324(4) . ?
C4_3 F9_3 1.328(4) . ?
C4_3 F8_3 1.341(4) . ?
O1_4 C1_4 1.354(4) . ?
C1_4 C3_4 1.558(5) . ?
C1_4 C2_4 1.559(5) . ?
C1_4 C4_4 1.561(5) . ?
C2_4 F3_4 1.329(4) . ?
C2_4 F1_4 1.336(6) . ?
C2_4 F2_4 1.337(5) . ?
C3_4 F5_4 1.317(5) . ?
C3_4 F4_4 1.328(6) . ?
C3_4 F6_4 1.337(4) . ?
C4_4 F9_4 1.318(4) . ?
C4_4 F7_4 1.318(6) . ?
C4_4 F8_4 1.343(4) . ?
O1_5 C1_5 1.350(4) . ?
C1_5 C3_5 1.544(4) . ?
C1_5 C4_5 1.546(5) . ?
C1_5 C2_5 1.549(5) . ?
C2_5 F1_5 1.327(5) . ?
C2_5 F3_5 1.331(5) . ?
C2_5 F2_5 1.339(5) . ?
C3_5 F4_5 1.310(5) . ?
C3_5 F5_5 1.317(5) . ?
C3_5 F6_5 1.334(4) . ?
C4_5 F9_5 1.319(6) . ?
C4_5 F8_5 1.341(5) . ?
C4_5 F7_5 1.343(6) . ?
O1_6 C1_6 1.341(3) . ?
C1_6 C2_6 1.547(4) . ?
C1_6 C3_6 1.567(4) . ?
C1_6 C4_6 1.572(4) . ?
C2_6 F3_6 1.327(4) . ?
C2_6 F1_6 1.334(4) . ?
C2_6 F2_6 1.340(4) . ?
C3_6 F4_6 1.319(4) . ?
C3_6 F6_6 1.339(3) . ?
C3_6 F5_6 1.340(3) . ?
C4_6 F7_6 1.323(4) . ?
C4_6 F9_6 1.325(4) . ?
C4_6 F8_6 1.333(3) . ?
O1_7 C1_7 1.341(3) . ?
C1_7 C2_7 1.546(4) . ?
C1_7 C4_7 1.550(4) . ?
C1_7 C3_7 1.576(4) . ?
C2_7 F3_7 1.328(4) . ?
C2_7 F2_7 1.330(4) . ?
C2_7 F1_7 1.336(4) . ?
C3_7 F6_7 1.317(4) . ?
C3_7 F4_7 1.324(4) . ?
C3_7 F5_7 1.341(4) . ?
C4_7 F9_7 1.327(4) . ?
C4_7 F7_7 1.328(5) . ?
C4_7 F8_7 1.330(4) . ?
O1_8 C1_8 1.346(3) . ?
C1_8 C2_8 1.545(4) . ?
C1_8 C4_8 1.550(5) . ?
C1_8 C3_8 1.568(5) . ?
C2_8 F3_8 1.331(5) . ?
C2_8 F2_8 1.331(4) . ?
C2_8 F1_8 1.359(5) . ?
C3_8 F4_8 1.319(4) . ?
C3_8 F5_8 1.331(4) . ?
C3_8 F6_8 1.338(4) . ?
C4_8 F9_8 1.326(5) . ?
C4_8 F7_8 1.332(4) . ?
C4_8 F8_8 1.338(4) . ?
C1_10 C2_10 1.523(3) . ?
C1_10 C6_10 1.535(3) . ?
C1_10 H1_10 1.0000 . ?
C2_10 C3_10 1.536(3) . ?
C2_10 H2A_10 0.9900 . ?
C2_10 H2B_10 0.9900 . ?
C3_10 C4_10 1.520(4) . ?
C3_10 H3A_10 0.9900 . ?
C3_10 H3B_10 0.9900 . ?
C4_10 C5_10 1.506(5) . ?
C4_10 H4A_10 0.9900 . ?
C4_10 H4B_10 0.9900 . ?
C5_10 C6_10 1.528(4) . ?
C5_10 H5A_10 0.9900 . ?
C5_10 H5B_10 0.9900 . ?
C6_10 H6A_10 0.9900 . ?
C6_10 H6B_10 0.9900 . ?
C1_11 C2_11 1.535(4) . ?
C1_11 C6_11 1.539(3) . ?
C1_11 H1_11 1.0000 . ?
C2_11 C3_11 1.534(4) . ?
C2_11 H2A_11 0.9900 . ?
C2_11 H2B_11 0.9900 . ?
C3_11 C4_11 1.511(6) . ?
C3_11 H3A_11 0.9900 . ?
C3_11 H3B_11 0.9900 . ?
C4_11 C5_11 1.515(6) . ?
C4_11 H4A_11 0.9900 . ?
C4_11 H4B_11 0.9900 . ?
C5_11 C6_11 1.546(4) . ?
C5_11 H5A_11 0.9900 . ?
C5_11 H5B_11 0.9900 . ?
C6_11 H6A_11 0.9900 . ?
C6_11 H6B_11 0.9900 . ?
C1_12 C2_12 1.527(6) . ?
C1_12 C6_12 1.539(6) . ?
C1_12 H1_12 1.0000 . ?
C2_12 C3_12 1.551(6) . ?
C2_12 H2A_12 0.9900 . ?
C2_12 H2B_12 0.9900 . ?
C3_12 C4_12 1.519(7) . ?
C3_12 H3A_12 0.9900 . ?
C3_12 H3B_12 0.9900 . ?
C4_12 C5_12 1.517(7) . ?
C4_12 H4A_12 0.9900 . ?
C4_12 H4B_12 0.9900 . ?
C5_12 C6_12 1.531(6) . ?
C5_12 H5A_12 0.9900 . ?
C5_12 H5B_12 0.9900 . ?
C6_12 H6A_12 0.9900 . ?
C6_12 H6B_12 0.9900 . ?
C1_14 C6_14 1.526(6) . ?
C1_14 C2_14 1.527(6) . ?
C1_14 H1_14 1.0000 . ?
C2_14 C3_14 1.535(6) . ?
C2_14 H2A_14 0.9900 . ?
C2_14 H2B_14 0.9900 . ?
C3_14 C4_14 1.528(7) . ?
C3_14 H3A_14 0.9900 . ?
C3_14 H3B_14 0.9900 . ?
C4_14 C5_14 1.518(7) . ?
C4_14 H4A_14 0.9900 . ?
C4_14 H4B_14 0.9900 . ?
C5_14 C6_14 1.537(6) . ?
C5_14 H5A_14 0.9900 . ?
C5_14 H5B_14 0.9900 . ?
C6_14 H6A_14 0.9900 . ?
C6_14 H6B_14 0.9900 . ?
C1_13 C6_13 1.539(6) . ?
C1_13 C2_13 1.541(6) . ?
C1_13 H1_13 1.0000 . ?
C2_13 C3_13 1.531(6) . ?
C2_13 H2A_13 0.9900 . ?
C2_13 H2B_13 0.9900 . ?
C3_13 C4_13 1.520(7) . ?
C3_13 H3A_13 0.9900 . ?
C3_13 H3B_13 0.9900 . ?
C4_13 C5_13 1.520(6) . ?
C4_13 H4A_13 0.9900 . ?
C4_13 H4B_13 0.9900 . ?
C5_13 C6_13 1.544(6) . ?
C5_13 H5A_13 0.9900 . ?
C5_13 H5B_13 0.9900 . ?
C6_13 H6A_13 0.9900 . ?
C6_13 H6B_13 0.9900 . ?
C1_15 C2_15 1.528(7) . ?
C1_15 C6_15 1.553(7) . ?
C1_15 H1_15 1.0000 . ?
C2_15 C3_15 1.530(6) . ?
C2_15 H2A_15 0.9900 . ?
C2_15 H2B_15 0.9900 . ?
C3_15 C4_15 1.531(9) . ?
C3_15 H3A_15 0.9900 . ?
C3_15 H3B_15 0.9900 . ?
C4_15 C5_15 1.523(8) . ?
C4_15 H4A_15 0.9900 . ?
C4_15 H4B_15 0.9900 . ?
C5_15 C6_15 1.523(6) . ?
C5_15 H5A_15 0.9900 . ?
C5_15 H5B_15 0.9900 . ?
C6_15 H6A_15 0.9900 . ?
C6_15 H6B_15 0.9900 . ?
C1_16 C6_16 1.386(4) . ?
C1_16 C2_16 1.396(4) . ?
C2_16 C3_16 1.391(4) . ?
C2_16 H2_16 0.9500 . ?
C3_16 C4_16 1.381(5) . ?
C3_16 H3_16 0.9500 . ?
C4_16 C5_16 1.373(4) . ?
C4_16 H4_16 0.9500 . ?
C5_16 C6_16 1.393(3) . ?
C5_16 H5_16 0.9500 . ?
C6_16 H6_16 0.9500 . ?
C1_17 C2_17 1.403(3) . ?
C1_17 C6_17 1.407(3) . ?
C2_17 C3_17 1.386(3) . ?
C2_17 H2_17 0.9500 . ?
C3_17 C4_17 1.389(4) . ?
C3_17 H3_17 0.9500 . ?
C4_17 C5_17 1.383(5) . ?
C4_17 H4_17 0.9500 . ?
C5_17 C6_17 1.382(4) . ?
C5_17 H5_17 0.9500 . ?
C6_17 H6_17 0.9500 . ?
O1_18 C1_18 1.345(12) . ?
C1_18 C3_18 1.538(10) . ?
C1_18 C2_18 1.560(10) . ?
C1_18 C4_18 1.564(11) . ?
C2_18 F2_18 1.329(11) . ?
C2_18 F1_18 1.330(10) . ?
C2_18 F3_18 1.330(11) . ?
C3_18 F4_18 1.322(10) . ?
C3_18 F6_18 1.333(12) . ?
C3_18 F5_18 1.343(10) . ?
C4_18 F9_18 1.311(10) . ?
C4_18 F7_18 1.328(10) . ?
C4_18 F8_18 1.330(11) . ?
O1_19 C1_19 1.353(13) . ?
C1_19 C3_19 1.551(11) . ?
C1_19 C4_19 1.554(11) . ?
C1_19 C2_19 1.566(11) . ?
C2_19 F1_19 1.316(11) . ?
C2_19 F3_19 1.319(12) . ?
C2_19 F2_19 1.339(10) . ?
C3_19 F6_19 1.321(10) . ?
C3_19 F5_19 1.331(12) . ?
C3_19 F4_19 1.333(12) . ?
C4_19 F7_19 1.324(11) . ?
C4_19 F9_19 1.325(13) . ?
C4_19 F8_19 1.337(12) . ?
C1_9 C2_9 1.525(4) . ?
C1_9 C6_9 1.533(3) . ?
C1_9 H1_9 1.0000 . ?
C2_9 C3_9 1.539(4) . ?
C2_9 H2A_9 0.9900 . ?
C2_9 H2B_9 0.9900 . ?
C3_9 C4_9 1.525(5) . ?
C3_9 H3A_9 0.9900 . ?
C3_9 H3B_9 0.9900 . ?
C4_9 C5_9 1.516(6) . ?
C4_9 H4A_9 0.9900 . ?
C4_9 H4B_9 0.9900 . ?
C5_9 C6_9 1.513(4) . ?
C5_9 H5A_9 0.9900 . ?
C5_9 H5B_9 0.9900 . ?
C6_9 H6A_9 0.9900 . ?
C6_9 H6B_9 0.9900 . ?
C1_20 C2_20 1.537(3) . ?
C1_20 C6_20 1.539(3) . ?
C1_20 H1_20 1.0000 . ?
C2_20 C3_20 1.532(3) . ?
C2_20 H2A_20 0.9900 . ?
C2_20 H2B_20 0.9900 . ?
C3_20 C4_20 1.527(4) . ?
C3_20 H3A_20 0.9900 . ?
C3_20 H3B_20 0.9900 . ?
C4_20 C5_20 1.523(4) . ?
C4_20 H4A_20 0.9900 . ?
C4_20 H4B_20 0.9900 . ?
C5_20 C6_20 1.526(3) . ?
C5_20 H5A_20 0.9900 . ?
C5_20 H5B_20 0.9900 . ?
C6_20 H6A_20 0.9900 . ?
C6_20 H6B_20 0.9900 . ?
C1_21 C2_21 1.533(3) . ?
C1_21 C6_21 1.538(3) . ?
C1_21 H1_21 1.0000 . ?
C2_21 C3_21 1.533(4) . ?
C2_21 H2A_21 0.9900 . ?
C2_21 H2B_21 0.9900 . ?
C3_21 C4_21 1.514(6) . ?
C3_21 H3A_21 0.9900 . ?
C3_21 H3B_21 0.9900 . ?
C4_21 C5_21 1.512(5) . ?
C4_21 H4A_21 0.9900 . ?
C4_21 H4B_21 0.9900 . ?
C5_21 C6_21 1.530(3) . ?
C5_21 H5A_21 0.9900 . ?
C5_21 H5B_21 0.9900 . ?
C6_21 H6A_21 0.9900 . ?
C6_21 H6B_21 0.9900 . ?
C1_22 C6_22 1.535(3) . ?
C1_22 C2_22 1.538(3) . ?
C1_22 H1_22 1.0000 . ?
C2_22 C3_22 1.529(4) . ?
C2_22 H2A_22 0.9900 . ?
C2_22 H2B_22 0.9900 . ?
C3_22 C4_22 1.524(4) . ?
C3_22 H3A_22 0.9900 . ?
C3_22 H3B_22 0.9900 . ?
C4_22 C5_22 1.526(4) . ?
C4_22 H4A_22 0.9900 . ?
C4_22 H4B_22 0.9900 . ?
C5_22 C6_22 1.531(4) . ?
C5_22 H5A_22 0.9900 . ?
C5_22 H5B_22 0.9900 . ?
C6_22 H6A_22 0.9900 . ?
C6_22 H6B_22 0.9900 . ?
O1_23 C1_23 1.338(13) . ?
C1_23 C2_23 1.552(12) . ?
C1_23 C3_23 1.553(12) . ?
C1_23 C4_23 1.558(12) . ?
C2_23 F3_23 1.316(13) . ?
C2_23 F2_23 1.320(13) . ?
C2_23 F1_23 1.333(13) . ?
C3_23 F5_23 1.311(13) . ?
C3_23 F6_23 1.336(13) . ?
C3_23 F4_23 1.341(13) . ?
C4_23 F9_23 1.297(13) . ?
C4_23 F7_23 1.324(13) . ?
C4_23 F8_23 1.325(13) . ?

loop_
_geom_torsion_atom_site_label_1
_geom_torsion_atom_site_label_2
_geom_torsion_atom_site_label_3
_geom_torsion_atom_site_label_4
_geom_torsion
_geom_torsion_site_symmetry_1
_geom_torsion_site_symmetry_2
_geom_torsion_site_symmetry_3
_geom_torsion_site_symmetry_4
_geom_torsion_publ_flag
C1_10 P4 C4 C3 155.50(16) . . . . ?
C1_11 P4 C4 C3 -93.18(18) . . . . ?
Ga2 P4 C4 C3 29.39(17) . . . . ?
P4 C4 C3 P3 -54.7(2) . . . . ?
C1_15 P3 C3 C4 -176.0(3) . . . . ?
C1_12 P3 C3 C4 -78.4(2) . . . . ?
C1_14 P3 C3 C4 -55.6(2) . . . . ?
C1_13 P3 C3 C4 171.9(2) . . . . ?
Ga2 P3 C3 C4 49.44(17) . . . . ?
C1_22 P1 C1 C2 94.6(2) . . . . ?
C1_20 P1 C1 C2 -153.62(19) . . . . ?
Ga1 P1 C1 C2 -32.6(2) . . . . ?
P1 C1 C2 P2 52.6(2) . . . . ?
C1_9 P2 C2 C1 68.9(2) . . . . ?
C1_21 P2 C2 C1 -173.25(17) . . . . ?
Ga1 P2 C2 C1 -43.63(19) . . . . ?
O1_2 Al1 O1_1 C1_1 -85.8(16) . . . . ?
O1_3 Al1 O1_1 C1_1 156.7(15) . . . . ?
O1_4 Al1 O1_1 C1_1 33.2(17) . . . . ?
Al1 O1_1 C1_1 C2_1 -67.9(17) . . . . ?
Al1 O1_1 C1_1 C3_1 54.5(17) . . . . ?
Al1 O1_1 C1_1 C4_1 173.1(14) . . . . ?
O1_1 C1_1 C2_1 F1_1 -39.8(7) . . . . ?
C3_1 C1_1 C2_1 F1_1 -162.6(4) . . . . ?
C4_1 C1_1 C2_1 F1_1 78.2(5) . . . . ?
O1_1 C1_1 C2_1 F2_1 -161.1(7) . . . . ?
C3_1 C1_1 C2_1 F2_1 76.1(6) . . . . ?
C4_1 C1_1 C2_1 F2_1 -43.1(6) . . . . ?
O1_1 C1_1 C2_1 F3_1 79.5(6) . . . . ?
C3_1 C1_1 C2_1 F3_1 -43.2(5) . . . . ?
C4_1 C1_1 C2_1 F3_1 -162.5(3) . . . . ?
O1_1 C1_1 C3_1 F5_1 -46.9(7) . . . . ?
C2_1 C1_1 C3_1 F5_1 76.3(5) . . . . ?
C4_1 C1_1 C3_1 F5_1 -164.5(4) . . . . ?
O1_1 C1_1 C3_1 F6_1 -168.7(7) . . . . ?
C2_1 C1_1 C3_1 F6_1 -45.5(6) . . . . ?
C4_1 C1_1 C3_1 F6_1 73.7(6) . . . . ?
O1_1 C1_1 C3_1 F4_1 72.3(7) . . . . ?
C2_1 C1_1 C3_1 F4_1 -164.5(4) . . . . ?
C4_1 C1_1 C3_1 F4_1 -45.3(5) . . . . ?
O1_1 C1_1 C4_1 F7_1 -45.4(7) . . . . ?
C2_1 C1_1 C4_1 F7_1 -165.9(4) . . . . ?
C3_1 C1_1 C4_1 F7_1 74.3(5) . . . . ?
O1_1 C1_1 C4_1 F9_1 73.9(6) . . . . ?
C2_1 C1_1 C4_1 F9_1 -46.6(5) . . . . ?
C3_1 C1_1 C4_1 F9_1 -166.4(4) . . . . ?
O1_1 C1_1 C4_1 F8_1 -165.8(7) . . . . ?
C2_1 C1_1 C4_1 F8_1 73.7(6) . . . . ?
C3_1 C1_1 C4_1 F8_1 -46.1(6) . . . . ?
O1_3 Al1 O1_2 C1_2 45.8(3) . . . . ?
O1_1 Al1 O1_2 C1_2 -74.4(5) . . . . ?
O1_4 Al1 O1_2 C1_2 168.3(4) . . . . ?
Al1 O1_2 C1_2 C2_2 52.3(4) . . . . ?
Al1 O1_2 C1_2 C4_2 -68.6(4) . . . . ?
Al1 O1_2 C1_2 C3_2 172.1(2) . . . . ?
O1_2 C1_2 C2_2 F2_2 -164.4(2) . . . . ?
C4_2 C1_2 C2_2 F2_2 -41.4(3) . . . . ?
C3_2 C1_2 C2_2 F2_2 77.7(3) . . . . ?
O1_2 C1_2 C2_2 F1_2 -43.8(3) . . . . ?
C4_2 C1_2 C2_2 F1_2 79.1(3) . . . . ?
C3_2 C1_2 C2_2 F1_2 -161.7(2) . . . . ?
O1_2 C1_2 C2_2 F3_2 74.8(3) . . . . ?
C4_2 C1_2 C2_2 F3_2 -162.3(2) . . . . ?
C3_2 C1_2 C2_2 F3_2 -43.1(3) . . . . ?
O1_2 C1_2 C3_2 F5_2 -41.5(3) . . . . ?
C2_2 C1_2 C3_2 F5_2 79.0(3) . . . . ?
C4_2 C1_2 C3_2 F5_2 -162.5(2) . . . . ?
O1_2 C1_2 C3_2 F4_2 77.4(3) . . . . ?
C2_2 C1_2 C3_2 F4_2 -162.1(2) . . . . ?
C4_2 C1_2 C3_2 F4_2 -43.6(3) . . . . ?
O1_2 C1_2 C3_2 F6_2 -162.0(2) . . . . ?
C2_2 C1_2 C3_2 F6_2 -41.5(3) . . . . ?
C4_2 C1_2 C3_2 F6_2 77.0(3) . . . . ?
O1_2 C1_2 C4_2 F7_2 -38.4(3) . . . . ?
C2_2 C1_2 C4_2 F7_2 -160.9(2) . . . . ?
C3_2 C1_2 C4_2 F7_2 79.5(3) . . . . ?
O1_2 C1_2 C4_2 F9_2 81.2(3) . . . . ?
C2_2 C1_2 C4_2 F9_2 -41.3(3) . . . . ?
C3_2 C1_2 C4_2 F9_2 -160.9(2) . . . . ?
O1_2 C1_2 C4_2 F8_2 -159.6(2) . . . . ?
C2_2 C1_2 C4_2 F8_2 77.9(3) . . . . ?
C3_2 C1_2 C4_2 F8_2 -41.7(3) . . . . ?
O1_2 Al1 O1_3 C1_3 -164.5(3) . . . . ?
O1_1 Al1 O1_3 C1_3 -42.6(6) . . . . ?
O1_4 Al1 O1_3 C1_3 76.2(4) . . . . ?
Al1 O1_3 C1_3 C2_3 62.2(4) . . . . ?
Al1 O1_3 C1_3 C3_3 -178.7(3) . . . . ?
Al1 O1_3 C1_3 C4_3 -59.6(4) . . . . ?
O1_3 C1_3 C2_3 F3_3 41.6(3) . . . . ?
C3_3 C1_3 C2_3 F3_3 -76.5(3) . . . . ?
C4_3 C1_3 C2_3 F3_3 164.0(2) . . . . ?
O1_3 C1_3 C2_3 F1_3 -78.3(3) . . . . ?
C3_3 C1_3 C2_3 F1_3 163.6(2) . . . . ?
C4_3 C1_3 C2_3 F1_3 44.1(3) . . . . ?
O1_3 C1_3 C2_3 F2_3 162.0(2) . . . . ?
C3_3 C1_3 C2_3 F2_3 43.9(3) . . . . ?
C4_3 C1_3 C2_3 F2_3 -75.6(3) . . . . ?
O1_3 C1_3 C3_3 F4_3 43.5(4) . . . . ?
C2_3 C1_3 C3_3 F4_3 163.2(3) . . . . ?
C4_3 C1_3 C3_3 F4_3 -76.9(3) . . . . ?
O1_3 C1_3 C3_3 F5_3 -76.5(3) . . . . ?
C2_3 C1_3 C3_3 F5_3 43.3(3) . . . . ?
C4_3 C1_3 C3_3 F5_3 163.2(2) . . . . ?
O1_3 C1_3 C3_3 F6_3 163.6(3) . . . . ?
C2_3 C1_3 C3_3 F6_3 -76.6(4) . . . . ?
C4_3 C1_3 C3_3 F6_3 43.3(4) . . . . ?
O1_3 C1_3 C4_3 F7_3 -72.3(3) . . . . ?
C2_3 C1_3 C4_3 F7_3 165.6(3) . . . . ?
C3_3 C1_3 C4_3 F7_3 46.1(3) . . . . ?
O1_3 C1_3 C4_3 F9_3 47.2(3) . . . . ?
C2_3 C1_3 C4_3 F9_3 -74.9(3) . . . . ?
C3_3 C1_3 C4_3 F9_3 165.5(2) . . . . ?
O1_3 C1_3 C4_3 F8_3 166.9(2) . . . . ?
C2_3 C1_3 C4_3 F8_3 44.8(3) . . . . ?
C3_3 C1_3 C4_3 F8_3 -74.7(3) . . . . ?
O1_2 Al1 O1_4 C1_4 -37.9(9) . . . . ?
O1_3 Al1 O1_4 C1_4 79.4(8) . . . . ?
O1_1 Al1 O1_4 C1_4 -159.4(8) . . . . ?
Al1 O1_4 C1_4 C3_4 102.1(8) . . . . ?
Al1 O1_4 C1_4 C2_4 -19.5(10) . . . . ?
Al1 O1_4 C1_4 C4_4 -139.0(7) . . . . ?
O1_4 C1_4 C2_4 F3_4 84.4(5) . . . . ?
C3_4 C1_4 C2_4 F3_4 -37.3(4) . . . . ?
C4_4 C1_4 C2_4 F3_4 -156.7(3) . . . . ?
O1_4 C1_4 C2_4 F1_4 -34.7(6) . . . . ?
C3_4 C1_4 C2_4 F1_4 -156.4(4) . . . . ?
C4_4 C1_4 C2_4 F1_4 84.2(5) . . . . ?
O1_4 C1_4 C2_4 F2_4 -154.8(5) . . . . ?
C3_4 C1_4 C2_4 F2_4 83.5(4) . . . . ?
C4_4 C1_4 C2_4 F2_4 -35.9(5) . . . . ?
O1_4 C1_4 C3_4 F5_4 -47.6(5) . . . . ?
C2_4 C1_4 C3_4 F5_4 75.5(4) . . . . ?
C4_4 C1_4 C3_4 F5_4 -165.5(4) . . . . ?
O1_4 C1_4 C3_4 F4_4 71.2(5) . . . . ?
C2_4 C1_4 C3_4 F4_4 -165.6(4) . . . . ?
C4_4 C1_4 C3_4 F4_4 -46.7(5) . . . . ?
O1_4 C1_4 C3_4 F6_4 -169.1(4) . . . . ?
C2_4 C1_4 C3_4 F6_4 -45.9(4) . . . . ?
C4_4 C1_4 C3_4 F6_4 73.0(4) . . . . ?
O1_4 C1_4 C4_4 F9_4 75.2(5) . . . . ?
C3_4 C1_4 C4_4 F9_4 -165.7(3) . . . . ?
C2_4 C1_4 C4_4 F9_4 -46.3(4) . . . . ?
O1_4 C1_4 C4_4 F7_4 -43.4(6) . . . . ?
C3_4 C1_4 C4_4 F7_4 75.7(5) . . . . ?
C2_4 C1_4 C4_4 F7_4 -165.0(4) . . . . ?
O1_4 C1_4 C4_4 F8_4 -163.2(4) . . . . ?
C3_4 C1_4 C4_4 F8_4 -44.2(4) . . . . ?
C2_4 C1_4 C4_4 F8_4 75.2(4) . . . . ?
O1_6 Al2 O1_5 C1_5 -80.7(5) . . . . ?
O1_8 Al2 O1_5 C1_5 38.9(5) . . . . ?
O1_7 Al2 O1_5 C1_5 162.6(4) . . . . ?
Al2 O1_5 C1_5 C3_5 178.1(4) . . . . ?
Al2 O1_5 C1_5 C4_5 -64.0(5) . . . . ?
Al2 O1_5 C1_5 C2_5 58.3(5) . . . . ?
O1_5 C1_5 C2_5 F1_5 -45.7(5) . . . . ?
C3_5 C1_5 C2_5 F1_5 -164.4(3) . . . . ?
C4_5 C1_5 C2_5 F1_5 76.9(4) . . . . ?
O1_5 C1_5 C2_5 F3_5 73.6(4) . . . . ?
C3_5 C1_5 C2_5 F3_5 -45.1(4) . . . . ?
C4_5 C1_5 C2_5 F3_5 -163.8(3) . . . . ?
O1_5 C1_5 C2_5 F2_5 -165.4(3) . . . . ?
C3_5 C1_5 C2_5 F2_5 75.9(4) . . . . ?
C4_5 C1_5 C2_5 F2_5 -42.8(4) . . . . ?
O1_5 C1_5 C3_5 F4_5 73.2(4) . . . . ?
C4_5 C1_5 C3_5 F4_5 -46.2(4) . . . . ?
C2_5 C1_5 C3_5 F4_5 -165.9(3) . . . . ?
O1_5 C1_5 C3_5 F5_5 -44.9(4) . . . . ?
C4_5 C1_5 C3_5 F5_5 -164.3(3) . . . . ?
C2_5 C1_5 C3_5 F5_5 76.0(4) . . . . ?
O1_5 C1_5 C3_5 F6_5 -165.9(3) . . . . ?
C4_5 C1_5 C3_5 F6_5 74.7(4) . . . . ?
C2_5 C1_5 C3_5 F6_5 -45.0(4) . . . . ?
O1_5 C1_5 C4_5 F9_5 81.3(4) . . . . ?
C3_5 C1_5 C4_5 F9_5 -161.0(3) . . . . ?
C2_5 C1_5 C4_5 F9_5 -41.6(4) . . . . ?
O1_5 C1_5 C4_5 F8_5 -157.2(4) . . . . ?
C3_5 C1_5 C4_5 F8_5 -39.6(5) . . . . ?
C2_5 C1_5 C4_5 F8_5 79.8(5) . . . . ?
O1_5 C1_5 C4_5 F7_5 -38.5(5) . . . . ?
C3_5 C1_5 C4_5 F7_5 79.2(4) . . . . ?
C2_5 C1_5 C4_5 F7_5 -161.4(4) . . . . ?
O1_5 Al2 O1_6 C1_6 -82.5(4) . . . . ?
O1_8 Al2 O1_6 C1_6 156.6(4) . . . . ?
O1_7 Al2 O1_6 C1_6 34.2(4) . . . . ?
Al2 O1_6 C1_6 C2_6 148.4(3) . . . . ?
Al2 O1_6 C1_6 C3_6 -92.9(4) . . . . ?
Al2 O1_6 C1_6 C4_6 27.3(5) . . . . ?
O1_6 C1_6 C2_6 F3_6 40.9(3) . . . . ?
C3_6 C1_6 C2_6 F3_6 -78.1(3) . . . . ?
C4_6 C1_6 C2_6 F3_6 163.5(3) . . . . ?
O1_6 C1_6 C2_6 F1_6 -77.9(3) . . . . ?
C3_6 C1_6 C2_6 F1_6 163.1(3) . . . . ?
C4_6 C1_6 C2_6 F1_6 44.7(3) . . . . ?
O1_6 C1_6 C2_6 F2_6 161.9(3) . . . . ?
C3_6 C1_6 C2_6 F2_6 43.0(3) . . . . ?
C4_6 C1_6 C2_6 F2_6 -75.4(3) . . . . ?
O1_6 C1_6 C3_6 F4_6 47.3(3) . . . . ?
C2_6 C1_6 C3_6 F4_6 165.9(2) . . . . ?
C4_6 C1_6 C3_6 F4_6 -75.0(3) . . . . ?
O1_6 C1_6 C3_6 F6_6 169.1(2) . . . . ?
C2_6 C1_6 C3_6 F6_6 -72.3(3) . . . . ?
C4_6 C1_6 C3_6 F6_6 46.8(3) . . . . ?
O1_6 C1_6 C3_6 F5_6 -71.5(3) . . . . ?
C2_6 C1_6 C3_6 F5_6 47.0(3) . . . . ?
C4_6 C1_6 C3_6 F5_6 166.2(2) . . . . ?
O1_6 C1_6 C4_6 F7_6 -80.3(3) . . . . ?
C2_6 C1_6 C4_6 F7_6 159.1(2) . . . . ?
C3_6 C1_6 C4_6 F7_6 40.4(3) . . . . ?
O1_6 C1_6 C4_6 F9_6 38.7(4) . . . . ?
C2_6 C1_6 C4_6 F9_6 -81.9(3) . . . . ?
C3_6 C1_6 C4_6 F9_6 159.4(2) . . . . ?
O1_6 C1_6 C4_6 F8_6 158.7(3) . . . . ?
C2_6 C1_6 C4_6 F8_6 38.1(4) . . . . ?
C3_6 C1_6 C4_6 F8_6 -80.6(3) . . . . ?
O1_5 Al2 O1_7 C1_7 -44.2(4) . . . . ?
O1_6 Al2 O1_7 C1_7 -164.7(4) . . . . ?
O1_8 Al2 O1_7 C1_7 76.9(4) . . . . ?
Al2 O1_7 C1_7 C2_7 72.9(5) . . . . ?
Al2 O1_7 C1_7 C4_7 -50.0(5) . . . . ?
Al2 O1_7 C1_7 C3_7 -169.0(3) . . . . ?
O1_7 C1_7 C2_7 F3_7 40.2(4) . . . . ?
C4_7 C1_7 C2_7 F3_7 164.4(3) . . . . ?
C3_7 C1_7 C2_7 F3_7 -77.5(3) . . . . ?
O1_7 C1_7 C2_7 F2_7 160.6(3) . . . . ?
C4_7 C1_7 C2_7 F2_7 -75.2(4) . . . . ?
C3_7 C1_7 C2_7 F2_7 42.9(4) . . . . ?
O1_7 C1_7 C2_7 F1_7 -79.1(3) . . . . ?
C4_7 C1_7 C2_7 F1_7 45.1(4) . . . . ?
C3_7 C1_7 C2_7 F1_7 163.2(3) . . . . ?
O1_7 C1_7 C3_7 F6_7 164.9(3) . . . . ?
C2_7 C1_7 C3_7 F6_7 -75.1(4) . . . . ?
C4_7 C1_7 C3_7 F6_7 43.7(4) . . . . ?
O1_7 C1_7 C3_7 F4_7 44.1(3) . . . . ?
C2_7 C1_7 C3_7 F4_7 164.1(3) . . . . ?
C4_7 C1_7 C3_7 F4_7 -77.1(3) . . . . ?
O1_7 C1_7 C3_7 F5_7 -73.6(3) . . . . ?
C2_7 C1_7 C3_7 F5_7 46.4(3) . . . . ?
C4_7 C1_7 C3_7 F5_7 165.2(3) . . . . ?
O1_7 C1_7 C4_7 F9_7 45.4(4) . . . . ?
C2_7 C1_7 C4_7 F9_7 -78.4(4) . . . . ?
C3_7 C1_7 C4_7 F9_7 163.7(3) . . . . ?
O1_7 C1_7 C4_7 F7_7 -73.9(4) . . . . ?
C2_7 C1_7 C4_7 F7_7 162.4(3) . . . . ?
C3_7 C1_7 C4_7 F7_7 44.5(4) . . . . ?
O1_7 C1_7 C4_7 F8_7 165.3(3) . . . . ?
C2_7 C1_7 C4_7 F8_7 41.6(4) . . . . ?
C3_7 C1_7 C4_7 F8_7 -76.3(4) . . . . ?
O1_5 Al2 O1_8 C1_8 -158.8(4) . . . . ?
O1_6 Al2 O1_8 C1_8 -36.2(4) . . . . ?
O1_7 Al2 O1_8 C1_8 81.7(4) . . . . ?
Al2 O1_8 C1_8 C2_8 -170.1(3) . . . . ?
Al2 O1_8 C1_8 C4_8 68.7(5) . . . . ?
Al2 O1_8 C1_8 C3_8 -51.1(5) . . . . ?
O1_8 C1_8 C2_8 F3_8 43.9(4) . . . . ?
C4_8 C1_8 C2_8 F3_8 165.8(3) . . . . ?
C3_8 C1_8 C2_8 F3_8 -76.8(3) . . . . ?
O1_8 C1_8 C2_8 F2_8 165.0(3) . . . . ?
C4_8 C1_8 C2_8 F2_8 -73.1(4) . . . . ?
C3_8 C1_8 C2_8 F2_8 44.3(5) . . . . ?
O1_8 C1_8 C2_8 F1_8 -74.5(4) . . . . ?
C4_8 C1_8 C2_8 F1_8 47.4(4) . . . . ?
C3_8 C1_8 C2_8 F1_8 164.8(3) . . . . ?
O1_8 C1_8 C3_8 F4_8 43.7(4) . . . . ?
C2_8 C1_8 C3_8 F4_8 162.6(3) . . . . ?
C4_8 C1_8 C3_8 F4_8 -78.4(3) . . . . ?
O1_8 C1_8 C3_8 F5_8 -75.9(3) . . . . ?
C2_8 C1_8 C3_8 F5_8 43.0(4) . . . . ?
C4_8 C1_8 C3_8 F5_8 162.0(3) . . . . ?
O1_8 C1_8 C3_8 F6_8 163.4(3) . . . . ?
C2_8 C1_8 C3_8 F6_8 -77.7(4) . . . . ?
C4_8 C1_8 C3_8 F6_8 41.4(3) . . . . ?
O1_8 C1_8 C4_8 F9_8 40.4(4) . . . . ?
C2_8 C1_8 C4_8 F9_8 -79.7(3) . . . . ?
C3_8 C1_8 C4_8 F9_8 162.4(3) . . . . ?
O1_8 C1_8 C4_8 F7_8 -79.6(3) . . . . ?
C2_8 C1_8 C4_8 F7_8 160.3(3) . . . . ?
C3_8 C1_8 C4_8 F7_8 42.3(3) . . . . ?
O1_8 C1_8 C4_8 F8_8 160.5(3) . . . . ?
C2_8 C1_8 C4_8 F8_8 40.3(4) . . . . ?
C3_8 C1_8 C4_8 F8_8 -77.6(3) . . . . ?
C4 P4 C1_10 C2_10 -58.49(19) . . . . ?
C1_11 P4 C1_10 C2_10 -168.93(16) . . . . ?
Ga2 P4 C1_10 C2_10 58.55(18) . . . . ?
C4 P4 C1_10 C6_10 177.25(18) . . . . ?
C1_11 P4 C1_10 C6_10 66.8(2) . . . . ?
Ga2 P4 C1_10 C6_10 -65.7(2) . . . . ?
C6_10 C1_10 C2_10 C3_10 -59.0(2) . . . . ?
P4 C1_10 C2_10 C3_10 177.01(16) . . . . ?
C1_10 C2_10 C3_10 C4_10 59.4(3) . . . . ?
C2_10 C3_10 C4_10 C5_10 -56.9(4) . . . . ?
C3_10 C4_10 C5_10 C6_10 53.5(4) . . . . ?
C4_10 C5_10 C6_10 C1_10 -53.7(4) . . . . ?
C2_10 C1_10 C6_10 C5_10 56.8(3) . . . . ?
P4 C1_10 C6_10 C5_10 -176.4(2) . . . . ?
C1_10 P4 C1_11 C2_11 163.39(17) . . . . ?
C4 P4 C1_11 C2_11 51.4(2) . . . . ?
Ga2 P4 C1_11 C2_11 -62.89(19) . . . . ?
C1_10 P4 C1_11 C6_11 38.0(2) . . . . ?
C4 P4 C1_11 C6_11 -74.0(2) . . . . ?
Ga2 P4 C1_11 C6_11 171.67(16) . . . . ?
C6_11 C1_11 C2_11 C3_11 -55.9(3) . . . . ?
P4 C1_11 C2_11 C3_11 177.5(2) . . . . ?
C1_11 C2_11 C3_11 C4_11 58.3(3) . . . . ?
C2_11 C3_11 C4_11 C5_11 -59.6(3) . . . . ?
C3_11 C4_11 C5_11 C6_11 59.7(4) . . . . ?
C2_11 C1_11 C6_11 C5_11 53.2(3) . . . . ?
P4 C1_11 C6_11 C5_11 178.0(2) . . . . ?
C4_11 C5_11 C6_11 C1_11 -55.7(3) . . . . ?
C3 P3 C1_12 C2_12 -38.6(4) . . . . ?
C1_13 P3 C1_12 C2_12 69.7(4) . . . . ?
Ga2 P3 C1_12 C2_12 -155.9(3) . . . . ?
C3 P3 C1_12 C6_12 86.9(3) . . . . ?
C1_13 P3 C1_12 C6_12 -164.8(3) . . . . ?
Ga2 P3 C1_12 C6_12 -30.4(4) . . . . ?
C6_12 C1_12 C2_12 C3_12 57.4(5) . . . . ?
P3 C1_12 C2_12 C3_12 -176.7(4) . . . . ?
C1_12 C2_12 C3_12 C4_12 -56.2(6) . . . . ?
C2_12 C3_12 C4_12 C5_12 55.6(7) . . . . ?
C3_12 C4_12 C5_12 C6_12 -56.6(7) . . . . ?
C4_12 C5_12 C6_12 C1_12 57.7(6) . . . . ?
C2_12 C1_12 C6_12 C5_12 -58.3(5) . . . . ?
P3 C1_12 C6_12 C5_12 173.7(4) . . . . ?
C1_15 P3 C1_14 C6_14 -50.2(4) . . . . ?
C3 P3 C1_14 C6_14 -171.3(3) . . . . ?
Ga2 P3 C1_14 C6_14 83.7(3) . . . . ?
C1_15 P3 C1_14 C2_14 78.1(4) . . . . ?
C3 P3 C1_14 C2_14 -43.1(4) . . . . ?
Ga2 P3 C1_14 C2_14 -148.0(3) . . . . ?
C6_14 C1_14 C2_14 C3_14 -52.6(6) . . . . ?
P3 C1_14 C2_14 C3_14 179.4(4) . . . . ?
C1_14 C2_14 C3_14 C4_14 56.0(6) . . . . ?
C2_14 C3_14 C4_14 C5_14 -58.8(6) . . . . ?
C3_14 C4_14 C5_14 C6_14 59.3(6) . . . . ?
C2_14 C1_14 C6_14 C5_14 51.7(5) . . . . ?
P3 C1_14 C6_14 C5_14 -179.0(3) . . . . ?
C4_14 C5_14 C6_14 C1_14 -55.8(6) . . . . ?
C6_13 C1_13 C2_13 C3_13 -58.5(5) . . . . ?
P3 C1_13 C2_13 C3_13 170.4(3) . . . . ?
C1_13 C2_13 C3_13 C4_13 59.5(5) . . . . ?
C2_13 C3_13 C4_13 C5_13 -58.0(6) . . . . ?
C3_13 C4_13 C5_13 C6_13 56.5(7) . . . . ?
C2_13 C1_13 C6_13 C5_13 56.0(5) . . . . ?
P3 C1_13 C6_13 C5_13 -175.7(3) . . . . ?
C4_13 C5_13 C6_13 C1_13 -55.8(6) . . . . ?
C3 P3 C1_15 C2_15 69.0(5) . . . . ?
C1_14 P3 C1_15 C2_15 -44.9(5) . . . . ?
Ga2 P3 C1_15 C2_15 -167.5(3) . . . . ?
C3 P3 C1_15 C6_15 -54.3(4) . . . . ?
C1_14 P3 C1_15 C6_15 -168.2(4) . . . . ?
Ga2 P3 C1_15 C6_15 69.2(4) . . . . ?
C6_15 C1_15 C2_15 C3_15 -58.7(6) . . . . ?
P3 C1_15 C2_15 C3_15 179.1(4) . . . . ?
C1_15 C2_15 C3_15 C4_15 58.2(6) . . . . ?
C2_15 C3_15 C4_15 C5_15 -56.6(7) . . . . ?
C3_15 C4_15 C5_15 C6_15 55.1(7) . . . . ?
C4_15 C5_15 C6_15 C1_15 -56.8(7) . . . . ?
C2_15 C1_15 C6_15 C5_15 59.2(6) . . . . ?
P3 C1_15 C6_15 C5_15 -174.9(4) . . . . ?
C1_17 N1 C1_16 C6_16 -105.2(3) . . . . ?
Ga2 N1 C1_16 C6_16 69.9(3) . . . . ?
C1_17 N1 C1_16 C2_16 75.5(4) . . . . ?
Ga2 N1 C1_16 C2_16 -109.4(3) . . . . ?
C6_16 C1_16 C2_16 C3_16 -0.7(6) . . . . ?
N1 C1_16 C2_16 C3_16 178.7(4) . . . . ?
C1_16 C2_16 C3_16 C4_16 -0.5(7) . . . . ?
C2_16 C3_16 C4_16 C5_16 1.1(7) . . . . ?
C3_16 C4_16 C5_16 C6_16 -0.5(6) . . . . ?
C2_16 C1_16 C6_16 C5_16 1.3(5) . . . . ?
N1 C1_16 C6_16 C5_16 -178.1(2) . . . . ?
C4_16 C5_16 C6_16 C1_16 -0.7(4) . . . . ?
C1_16 N1 C1_17 C2_17 163.1(2) . . . . ?
Ga2 N1 C1_17 C2_17 -12.3(3) . . . . ?
C1_16 N1 C1_17 C6_17 -17.9(3) . . . . ?
Ga2 N1 C1_17 C6_17 166.7(2) . . . . ?
N1 C1_17 C2_17 C3_17 176.8(2) . . . . ?
C6_17 C1_17 C2_17 C3_17 -2.3(3) . . . . ?
C1_17 C2_17 C3_17 C4_17 1.4(4) . . . . ?
C2_17 C3_17 C4_17 C5_17 0.4(4) . . . . ?
C3_17 C4_17 C5_17 C6_17 -1.3(5) . . . . ?
C4_17 C5_17 C6_17 C1_17 0.4(5) . . . . ?
N1 C1_17 C6_17 C5_17 -177.6(3) . . . . ?
C2_17 C1_17 C6_17 C5_17 1.4(4) . . . . ?
O1_19 Al1 O1_18 C1_18 39(4) . . . . ?
Al1 O1_18 C1_18 C3_18 19(4) . . . . ?
Al1 O1_18 C1_18 C2_18 -103(3) . . . . ?
Al1 O1_18 C1_18 C4_18 139(3) . . . . ?
O1_18 C1_18 C2_18 F2_18 166.5(16) . . . . ?
C3_18 C1_18 C2_18 F2_18 44.1(13) . . . . ?
C4_18 C1_18 C2_18 F2_18 -76.0(13) . . . . ?
O1_18 C1_18 C2_18 F1_18 -74.2(15) . . . . ?
C3_18 C1_18 C2_18 F1_18 163.4(8) . . . . ?
C4_18 C1_18 C2_18 F1_18 43.3(11) . . . . ?
O1_18 C1_18 C2_18 F3_18 44.9(17) . . . . ?
C3_18 C1_18 C2_18 F3_18 -77.5(12) . . . . ?
C4_18 C1_18 C2_18 F3_18 162.4(11) . . . . ?
O1_18 C1_18 C3_18 F4_18 38.8(17) . . . . ?
C2_18 C1_18 C3_18 F4_18 158.9(10) . . . . ?
C4_18 C1_18 C3_18 F4_18 -81.2(12) . . . . ?
O1_18 C1_18 C3_18 F6_18 161.2(18) . . . . ?
C2_18 C1_18 C3_18 F6_18 -78.6(15) . . . . ?
C4_18 C1_18 C3_18 F6_18 41.2(15) . . . . ?
O1_18 C1_18 C3_18 F5_18 -79.3(16) . . . . ?
C2_18 C1_18 C3_18 F5_18 40.8(11) . . . . ?
C4_18 C1_18 C3_18 F5_18 160.7(9) . . . . ?
O1_18 C1_18 C4_18 F9_18 39.7(15) . . . . ?
C3_18 C1_18 C4_18 F9_18 161.9(9) . . . . ?
C2_18 C1_18 C4_18 F9_18 -77.7(11) . . . . ?
O1_18 C1_18 C4_18 F7_18 -78.9(14) . . . . ?
C3_18 C1_18 C4_18 F7_18 43.3(11) . . . . ?
C2_18 C1_18 C4_18 F7_18 163.7(8) . . . . ?
O1_18 C1_18 C4_18 F8_18 162.2(16) . . . . ?
C3_18 C1_18 C4_18 F8_18 -75.5(13) . . . . ?
C2_18 C1_18 C4_18 F8_18 44.9(14) . . . . ?
O1_18 Al1 O1_19 C1_19 -175(4) . . . . ?
Al1 O1_19 C1_19 C3_19 -173(4) . . . . ?
Al1 O1_19 C1_19 C4_19 -53(5) . . . . ?
Al1 O1_19 C1_19 C2_19 68(5) . . . . ?
O1_19 C1_19 C2_19 F1_19 -80.1(17) . . . . ?
C3_19 C1_19 C2_19 F1_19 160.6(10) . . . . ?
C4_19 C1_19 C2_19 F1_19 41.6(13) . . . . ?
O1_19 C1_19 C2_19 F3_19 39.4(19) . . . . ?
C3_19 C1_19 C2_19 F3_19 -79.9(14) . . . . ?
C4_19 C1_19 C2_19 F3_19 161.1(12) . . . . ?
O1_19 C1_19 C2_19 F2_19 159.2(16) . . . . ?
C3_19 C1_19 C2_19 F2_19 39.9(13) . . . . ?
C4_19 C1_19 C2_19 F2_19 -79.1(12) . . . . ?
O1_19 C1_19 C3_19 F6_19 166.3(16) . . . . ?
C4_19 C1_19 C3_19 F6_19 44.6(13) . . . . ?
C2_19 C1_19 C3_19 F6_19 -75.2(13) . . . . ?
O1_19 C1_19 C3_19 F5_19 -73.0(19) . . . . ?
C4_19 C1_19 C3_19 F5_19 165.4(13) . . . . ?
C2_19 C1_19 C3_19 F5_19 45.6(16) . . . . ?
O1_19 C1_19 C3_19 F4_19 44(2) . . . . ?
C4_19 C1_19 C3_19 F4_19 -77.7(16) . . . . ?
C2_19 C1_19 C3_19 F4_19 162.4(14) . . . . ?
O1_19 C1_19 C4_19 F7_19 -75.0(16) . . . . ?
C3_19 C1_19 C4_19 F7_19 45.5(13) . . . . ?
C2_19 C1_19 C4_19 F7_19 165.2(10) . . . . ?
O1_19 C1_19 C4_19 F9_19 46(2) . . . . ?
C3_19 C1_19 C4_19 F9_19 166.2(18) . . . . ?
C2_19 C1_19 C4_19 F9_19 -74.1(19) . . . . ?
O1_19 C1_19 C4_19 F8_19 164.8(17) . . . . ?
C3_19 C1_19 C4_19 F8_19 -74.7(15) . . . . ?
C2_19 C1_19 C4_19 F8_19 45.0(15) . . . . ?
C2 P2 C1_9 C2_9 -176.88(18) . . . . ?
C1_21 P2 C1_9 C2_9 69.0(2) . . . . ?
Ga1 P2 C1_9 C2_9 -66.72(19) . . . . ?
C2 P2 C1_9 C6_9 55.6(2) . . . . ?
C1_21 P2 C1_9 C6_9 -58.5(2) . . . . ?
Ga1 P2 C1_9 C6_9 165.74(19) . . . . ?
C6_9 C1_9 C2_9 C3_9 -57.9(3) . . . . ?
P2 C1_9 C2_9 C3_9 170.9(2) . . . . ?
C1_9 C2_9 C3_9 C4_9 55.7(4) . . . . ?
C2_9 C3_9 C4_9 C5_9 -55.0(4) . . . . ?
C3_9 C4_9 C5_9 C6_9 56.4(4) . . . . ?
C4_9 C5_9 C6_9 C1_9 -57.8(3) . . . . ?
C2_9 C1_9 C6_9 C5_9 59.0(3) . . . . ?
P2 C1_9 C6_9 C5_9 -173.3(2) . . . . ?
C1 P1 C1_20 C2_20 -168.91(16) . . . . ?
C1_22 P1 C1_20 C2_20 -57.01(18) . . . . ?
Ga1 P1 C1_20 C2_20 77.59(16) . . . . ?
C1 P1 C1_20 C6_20 66.00(19) . . . . ?
C1_22 P1 C1_20 C6_20 177.91(16) . . . . ?
Ga1 P1 C1_20 C6_20 -47.50(18) . . . . ?
C6_20 C1_20 C2_20 C3_20 -56.9(3) . . . . ?
P1 C1_20 C2_20 C3_20 176.27(17) . . . . ?
C1_20 C2_20 C3_20 C4_20 55.1(3) . . . . ?
C2_20 C3_20 C4_20 C5_20 -54.1(3) . . . . ?
C3_20 C4_20 C5_20 C6_20 55.0(3) . . . . ?
C4_20 C5_20 C6_20 C1_20 -57.0(3) . . . . ?
C2_20 C1_20 C6_20 C5_20 57.9(3) . . . . ?
P1 C1_20 C6_20 C5_20 -176.30(17) . . . . ?
C1_9 P2 C1_21 C2_21 -163.76(18) . . . . ?
C2 P2 C1_21 C2_21 81.0(2) . . . . ?
Ga1 P2 C1_21 C2_21 -36.2(2) . . . . ?
C1_9 P2 C1_21 C6_21 72.5(2) . . . . ?
C2 P2 C1_21 C6_21 -42.8(2) . . . . ?
Ga1 P2 C1_21 C6_21 -159.99(14) . . . . ?
C6_21 C1_21 C2_21 C3_21 -55.4(3) . . . . ?
P2 C1_21 C2_21 C3_21 178.5(2) . . . . ?
C1_21 C2_21 C3_21 C4_21 56.5(4) . . . . ?
C2_21 C3_21 C4_21 C5_21 -55.5(4) . . . . ?
C3_21 C4_21 C5_21 C6_21 54.9(4) . . . . ?
C4_21 C5_21 C6_21 C1_21 -55.7(3) . . . . ?
C2_21 C1_21 C6_21 C5_21 55.3(3) . . . . ?
P2 C1_21 C6_21 C5_21 179.44(18) . . . . ?
C1 P1 C1_22 C6_22 -63.86(18) . . . . ?
C1_20 P1 C1_22 C6_22 -174.54(16) . . . . ?
Ga1 P1 C1_22 C6_22 53.41(18) . . . . ?
C1 P1 C1_22 C2_22 63.2(2) . . . . ?
C1_20 P1 C1_22 C2_22 -47.4(2) . . . . ?
Ga1 P1 C1_22 C2_22 -179.49(15) . . . . ?
C6_22 C1_22 C2_22 C3_22 -57.3(3) . . . . ?
P1 C1_22 C2_22 C3_22 175.34(19) . . . . ?
C1_22 C2_22 C3_22 C4_22 56.7(3) . . . . ?
C2_22 C3_22 C4_22 C5_22 -55.9(3) . . . . ?
C3_22 C4_22 C5_22 C6_22 55.1(3) . . . . ?
C4_22 C5_22 C6_22 C1_22 -55.2(3) . . . . ?
C2_22 C1_22 C6_22 C5_22 56.6(3) . . . . ?
P1 C1_22 C6_22 C5_22 -174.87(17) . . . . ?
Al2 O1_23 C1_23 C2_23 -179(3) . . . . ?
Al2 O1_23 C1_23 C3_23 -54(4) . . . . ?
Al2 O1_23 C1_23 C4_23 61(4) . . . . ?
O1_23 C1_23 C2_23 F3_23 39(2) . . . . ?
C3_23 C1_23 C2_23 F3_23 -84.6(18) . . . . ?
C4_23 C1_23 C2_23 F3_23 161.5(16) . . . . ?
O1_23 C1_23 C2_23 F2_23 161.6(17) . . . . ?
C3_23 C1_23 C2_23 F2_23 38.0(18) . . . . ?
C4_23 C1_23 C2_23 F2_23 -75.9(17) . . . . ?
O1_23 C1_23 C2_23 F1_23 -80.8(17) . . . . ?
C3_23 C1_23 C2_23 F1_23 155.6(15) . . . . ?
C4_23 C1_23 C2_23 F1_23 41.6(17) . . . . ?
O1_23 C1_23 C3_23 F5_23 -72.1(19) . . . . ?
C2_23 C1_23 C3_23 F5_23 51.4(18) . . . . ?
C4_23 C1_23 C3_23 F5_23 167.9(16) . . . . ?
O1_23 C1_23 C3_23 F6_23 169.2(17) . . . . ?
C2_23 C1_23 C3_23 F6_23 -67.2(18) . . . . ?
C4_23 C1_23 C3_23 F6_23 49.3(17) . . . . ?
O1_23 C1_23 C3_23 F4_23 54(2) . . . . ?
C2_23 C1_23 C3_23 F4_23 177.6(17) . . . . ?
C4_23 C1_23 C3_23 F4_23 -65.9(18) . . . . ?
O1_23 C1_23 C4_23 F9_23 40.2(19) . . . . ?
C2_23 C1_23 C4_23 F9_23 -81.1(18) . . . . ?
C3_23 C1_23 C4_23 F9_23 158.9(16) . . . . ?
O1_23 C1_23 C4_23 F7_23 -78.6(19) . . . . ?
C2_23 C1_23 C4_23 F7_23 160.1(17) . . . . ?
C3_23 C1_23 C4_23 F7_23 40.1(18) . . . . ?
O1_23 C1_23 C4_23 F8_23 162.7(15) . . . . ?
C2_23 C1_23 C4_23 F8_23 41.4(16) . . . . ?
C3_23 C1_23 C4_23 F8_23 -78.6(15) . . . . ?
